data_7116107
loop_
_publ_author_name
'Holger Braunschweig'
'Rian D. Dewhurst'
'Florian Hupp'
'Christoph Schneider'

_publ_section_title
;
 Silver(I) and thallium(I) cations as unsupported bridges between two
 metal bases
;
_journal_name_full Chem.Commun.
_journal_page_first 15685
_journal_paper_doi 10.1039/C4cc08508F
_journal_volume 50
_journal_year 2014
_chemical_formula_moiety 'C96 H144 B Cl8 P4 Pt2 Tl'
_chemical_formula_sum 'C96 H144 B Cl8 P4 Pt2 Tl'
_chemical_formula_weight 2310.94
_chemical_name_common
;
?
;
_chemical_name_systematic
;
?
;
_chemical_properties_physical 'Air-sensitive, Moisture-sensitive, Oxygen-sensitive'
_space_group_crystal_system monoclinic
_space_group_IT_number 14
_space_group_name_Hall '-P 2ybc'
_space_group_name_H-M_alt 'P 1 21/c 1'
_symmetry_space_group_name_Hall '-P 2ybc'
_symmetry_space_group_name_H-M 'P 1 21/c 1'
_atom_sites_solution_hydrogens mixed
_audit_creation_method SHELXL-2014
_cell_angle_alpha 90
_cell_angle_beta 99.446(9)
_cell_angle_gamma 90
_cell_formula_units_Z 4
_cell_length_a 20.429(7)
_cell_length_b 17.201(6)
_cell_length_c 27.925(10)
_cell_measurement_temperature 100(2)
_cell_volume 9680(6)
_computing_cell_refinement 'Saint+ ver. 7.68A (Bruker AXS)'
_computing_data_collection 'APEX2 ver. 2010.3 (Bruker AXS)'
_computing_data_reduction 'Saint+ ver. 7.68A (Bruker AXS)'
_computing_molecular_graphics 'XP ver. 5.1 (Bruker AXS, 1998)'
_computing_publication_material 'SHELXL-97 (Sheldrick, 2008)'
_computing_structure_refinement 'SHELXL-2014 (Sheldrick, 2014)'
_diffrn_ambient_temperature 100(2)
_diffrn_detector_area_resol_mean 8.333
_diffrn_measured_fraction_theta_full 1.000
_diffrn_measured_fraction_theta_max 1.000
_diffrn_measurement_device_type 'Bruker X8-APEX II'
_diffrn_measurement_method '\f and \w scans'
_diffrn_radiation_type MoK\a
_diffrn_radiation_wavelength 0.71073
_diffrn_reflns_av_unetI/netI 0.0283
_diffrn_reflns_Laue_measured_fraction_full 1.000
_diffrn_reflns_Laue_measured_fraction_max 1.000
_diffrn_reflns_point_group_measured_fraction_full 1.000
_diffrn_reflns_point_group_measured_fraction_max 1.000
_diffrn_reflns_theta_full 25.242
_diffrn_reflns_theta_max 26.372
_diffrn_reflns_theta_min 1.010
_exptl_absorpt_coefficient_mu 4.875
_exptl_absorpt_correction_T_max 0.7456
_exptl_absorpt_correction_T_min 0.5387
_exptl_absorpt_correction_type multi-scan
_exptl_absorpt_process_details 'Sadabs 2008/1 (Bruker 2008)'
_exptl_crystal_colour red
_exptl_crystal_density_diffrn 1.586
_exptl_crystal_description block
_exptl_crystal_F_000 4632
_exptl_crystal_recrystallization_method 'Re-crystallisation from solvent: '
_exptl_crystal_size_max 0.150
_exptl_crystal_size_mid 0.100
_exptl_crystal_size_min 0.080
_platon_squeeze_details
;
;
_refine_diff_density_max 2.522
_refine_diff_density_min -1.725
_refine_diff_density_rms 0.112
_refine_ls_extinction_method none
_refine_ls_goodness_of_fit_ref 1.009
_refine_ls_hydrogen_treatment mixed
_refine_ls_matrix_type full
_refine_ls_number_parameters 1165
_refine_ls_number_reflns 19803
_refine_ls_number_restraints 828
_refine_ls_restrained_S_all 0.997
_refine_ls_R_factor_all 0.0383
_refine_ls_R_factor_gt 0.0282
_refine_ls_shift/su_max 0.002
_refine_ls_shift/su_mean 0.000
_refine_ls_structure_factor_coef Fsqd
_refine_ls_weighting_details 'w=1/[\s^2^(Fo^2^)+(0.0285P)^2^+22.7603P] where P=(Fo^2^+2Fc^2^)/3'
_refine_ls_weighting_scheme calc
_refine_ls_wR_factor_gt 0.0605
_refine_ls_wR_factor_ref 0.0637
_reflns_Friedel_coverage 0.000
_reflns_number_gt 16919
_reflns_number_total 19803
_reflns_threshold_expression 'I > 2\s(I)'
_cod_data_source_file c4cc08508f2.cif
_cod_data_source_block 4
_cod_database_code 7116107
_shelx_space_group_comment
;
The symmetry employed for this shelxl refinement is uniquely defined
by the following loop, which should always be used as a source of
symmetry information in preference to the above space-group names.
They are only intended as comments.
;
_shelx_estimated_absorpt_t_min 0.528
_shelx_estimated_absorpt_t_max 0.696
_shelxl_version_number 2014-2

loop_
_space_group_symop_operation_xyz
'x, y, z'
'-x, y+1/2, -z+1/2'
'-x, -y, -z'
'x, -y-1/2, z-1/2'

loop_
_atom_site_label
_atom_site_type_symbol
_atom_site_fract_x
_atom_site_fract_y
_atom_site_fract_z
_atom_site_U_iso_or_equiv
_atom_site_adp_type
_atom_site_occupancy
_atom_site_site_symmetry_order
_atom_site_calc_flag
_atom_site_refinement_flags_posn
_atom_site_refinement_flags_adp
_atom_site_refinement_flags_occupancy
_atom_site_disorder_assembly
_atom_site_disorder_group
Pt1 Pt 0.26822(2) 0.13173(2) 0.19169(2) 0.01282(4) Uani 1 1 d . . . . .
Tl1 Tl 0.22128(2) 0.27275(2) 0.16600(2) 0.02030(4) Uani 1 1 d . . . . .
P1 P 0.21761(4) 0.06132(5) 0.12675(3) 0.01405(18) Uani 1 1 d . . . . .
Pt2 Pt 0.18659(2) 0.41536(2) 0.13426(2) 0.01500(4) Uani 1 1 d . . . . .
P2 P 0.32450(4) 0.15242(6) 0.26827(3) 0.01350(18) Uani 1 1 d . . . . .
P3 P 0.26377(5) 0.44456(6) 0.08670(3) 0.0217(2) Uani 1 1 d . . . . .
P4 P 0.10836(4) 0.43375(5) 0.18247(3) 0.01411(18) Uani 1 1 d . . . . .
C14 C 0.18717(17) 0.1115(2) 0.06772(12) 0.0175(7) Uani 1 1 d . . . . .
H14A H 0.2206 0.1528 0.0645 0.021 Uiso 1 1 calc R U . . .
C15 C 0.12138(18) 0.1543(2) 0.06858(13) 0.0213(8) Uani 1 1 d . . . . .
H15A H 0.0858 0.1157 0.0701 0.026 Uiso 1 1 calc R U . . .
H15B H 0.1255 0.1869 0.0981 0.026 Uiso 1 1 calc R U . . .
C16 C 0.1805(2) 0.0628(3) 0.02075(13) 0.0268(9) Uani 1 1 d . . . . .
H16A H 0.2232 0.0367 0.0190 0.032 Uiso 1 1 calc R U . . .
H16B H 0.1464 0.0221 0.0214 0.032 Uiso 1 1 calc R U . . .
C17 C 0.09667(19) 0.1574(3) -0.02235(14) 0.0315(10) Uani 1 1 d . . . . .
H17A H 0.0599 0.1196 -0.0235 0.038 Uiso 1 1 calc R U . . .
H17B H 0.0865 0.1920 -0.0509 0.038 Uiso 1 1 calc R U . . .
C18 C 0.1611(2) 0.1140(3) -0.02428(14) 0.0337(10) Uani 1 1 d . . . . .
H18A H 0.1970 0.1519 -0.0264 0.040 Uiso 1 1 calc R U . . .
H18B H 0.1557 0.0811 -0.0538 0.040 Uiso 1 1 calc R U . . .
C19 C 0.1021(2) 0.2055(3) 0.02388(15) 0.0311(10) Uani 1 1 d . . . . .
H19A H 0.0590 0.2309 0.0253 0.037 Uiso 1 1 calc R U . . .
H19B H 0.1358 0.2467 0.0235 0.037 Uiso 1 1 calc R U . . .
C21 C 0.14244(17) 0.0147(2) 0.14312(12) 0.0169(7) Uani 1 1 d . . . . .
H21A H 0.1067 0.0549 0.1365 0.020 Uiso 1 1 calc R U . . .
C22 C 0.05746(19) -0.1042(2) 0.17870(14) 0.0239(8) Uani 1 1 d . . . . .
H22A H 0.0139 -0.1212 0.1861 0.029 Uiso 1 1 calc R U . . .
H22B H 0.0895 -0.1472 0.1874 0.029 Uiso 1 1 calc R U . . .
C23 C 0.08082(18) -0.0327(2) 0.20874(13) 0.0213(8) Uani 1 1 d . . . . .
H23A H 0.0852 -0.0453 0.2437 0.026 Uiso 1 1 calc R U . . .
H23B H 0.0476 0.0094 0.2014 0.026 Uiso 1 1 calc R U . . .
C24 C 0.11644(18) -0.0553(2) 0.11168(13) 0.0209(8) Uani 1 1 d . . . . .
H24A H 0.1503 -0.0970 0.1161 0.025 Uiso 1 1 calc R U . . .
H24B H 0.1091 -0.0397 0.0771 0.025 Uiso 1 1 calc R U . . .
C25 C 0.05127(19) -0.0868(2) 0.12471(14) 0.0247(9) Uani 1 1 d . . . . .
H25A H 0.0156 -0.0481 0.1154 0.030 Uiso 1 1 calc R U . . .
H25B H 0.0387 -0.1349 0.1060 0.030 Uiso 1 1 calc R U . . .
C26 C 0.14789(18) -0.0047(2) 0.19737(12) 0.0202(8) Uani 1 1 d . . . . .
H26A H 0.1817 -0.0458 0.2062 0.024 Uiso 1 1 calc R U . . .
H26B H 0.1623 0.0421 0.2170 0.024 Uiso 1 1 calc R U . . .
C31 C 0.33373(18) 0.0237(2) 0.09294(14) 0.0239(8) Uani 1 1 d . . . . .
H31A H 0.3181 0.0579 0.0649 0.029 Uiso 1 1 calc R U . . .
H31B H 0.3572 0.0565 0.1195 0.029 Uiso 1 1 calc R U . . .
C32 C 0.34673(19) -0.1311(2) 0.13767(16) 0.0290(9) Uani 1 1 d . . . . .
H32A H 0.3628 -0.1646 0.1660 0.035 Uiso 1 1 calc R U . . .
H32B H 0.3234 -0.1645 0.1114 0.035 Uiso 1 1 calc R U . . .
C33 C 0.29808(18) -0.0705(2) 0.15194(14) 0.0225(8) Uani 1 1 d . . . . .
H33A H 0.2597 -0.0975 0.1619 0.027 Uiso 1 1 calc R U . . .
H33B H 0.3204 -0.0401 0.1800 0.027 Uiso 1 1 calc R U . . .
C34 C 0.27352(17) -0.0153(2) 0.10982(13) 0.0185(8) Uani 1 1 d . . . . .
H34A H 0.2489 -0.0462 0.0823 0.022 Uiso 1 1 calc R U . . .
C35 C 0.40563(19) -0.0923(3) 0.12050(15) 0.0308(10) Uani 1 1 d . . . . .
H35A H 0.4348 -0.1325 0.1098 0.037 Uiso 1 1 calc R U . . .
H35B H 0.4317 -0.0631 0.1477 0.037 Uiso 1 1 calc R U . . .
C36 C 0.3821(2) -0.0367(3) 0.07842(15) 0.0326(10) Uani 1 1 d . . . . .
H36A H 0.3598 -0.0667 0.0501 0.039 Uiso 1 1 calc R U . . .
H36B H 0.4208 -0.0099 0.0689 0.039 Uiso 1 1 calc R U . . .
C41 C 0.32444(18) -0.0088(2) 0.28216(14) 0.0207(8) Uani 1 1 d . . . . .
H41A H 0.2968 -0.0068 0.3081 0.025 Uiso 1 1 calc R U . . .
H41B H 0.2945 -0.0071 0.2505 0.025 Uiso 1 1 calc R U . . .
C42 C 0.37118(17) 0.0617(2) 0.28663(12) 0.0175(7) Uani 1 1 d . . . . .
H42A H 0.4010 0.0535 0.2621 0.021 Uiso 1 1 calc R U . . .
C43 C 0.41639(19) 0.0600(2) 0.33637(13) 0.0257(9) Uani 1 1 d . . . . .
H43A H 0.4472 0.1048 0.3392 0.031 Uiso 1 1 calc R U . . .
H43B H 0.3891 0.0642 0.3625 0.031 Uiso 1 1 calc R U . . .
C44 C 0.4560(2) -0.0161(3) 0.34208(15) 0.0339(10) Uani 1 1 d . . . . .
H44A H 0.4869 -0.0171 0.3182 0.041 Uiso 1 1 calc R U . . .
H44B H 0.4830 -0.0180 0.3750 0.041 Uiso 1 1 calc R U . . .
C45 C 0.36418(19) -0.0845(2) 0.28626(14) 0.0241(8) Uani 1 1 d . . . . .
H45A H 0.3334 -0.1294 0.2838 0.029 Uiso 1 1 calc R U . . .
H45B H 0.3899 -0.0879 0.2592 0.029 Uiso 1 1 calc R U . . .
C46 C 0.4114(2) -0.0876(3) 0.33471(15) 0.0342(10) Uani 1 1 d . . . . .
H46A H 0.3852 -0.0910 0.3615 0.041 Uiso 1 1 calc R U . . .
H46B H 0.4392 -0.1349 0.3357 0.041 Uiso 1 1 calc R U . . .
C51 C 0.38658(17) 0.2316(2) 0.27985(12) 0.0181(8) Uani 1 1 d . . . . .
H51A H 0.4064 0.2297 0.3150 0.022 Uiso 1 1 calc R U . . .
C52 C 0.44328(17) 0.2213(2) 0.25052(14) 0.0238(9) Uani 1 1 d . . . . .
H52A H 0.4252 0.2221 0.2154 0.029 Uiso 1 1 calc R U . . .
H52B H 0.4651 0.1704 0.2583 0.029 Uiso 1 1 calc R U . . .
C53 C 0.35511(18) 0.3118(2) 0.26975(13) 0.0227(8) Uani 1 1 d . . . . .
H53A H 0.3359 0.3159 0.2349 0.027 Uiso 1 1 calc R U . . .
H53B H 0.3187 0.3183 0.2888 0.027 Uiso 1 1 calc R U . . .
C54 C 0.4061(2) 0.3763(3) 0.28299(14) 0.0291(9) Uani 1 1 d . . . . .
H54A H 0.3846 0.4275 0.2754 0.035 Uiso 1 1 calc R U . . .
H54B H 0.4231 0.3746 0.3183 0.035 Uiso 1 1 calc R U . . .
C55 C 0.49445(19) 0.2869(3) 0.26253(15) 0.0307(10) Uani 1 1 d . . . . .
H55A H 0.5162 0.2817 0.2968 0.037 Uiso 1 1 calc R U . . .
H55B H 0.5290 0.2813 0.2418 0.037 Uiso 1 1 calc R U . . .
C56 C 0.46358(19) 0.3673(3) 0.25497(15) 0.0297(10) Uani 1 1 d . . . . .
H56A H 0.4474 0.3756 0.2199 0.036 Uiso 1 1 calc R U . . .
H56B H 0.4977 0.4072 0.2660 0.036 Uiso 1 1 calc R U . . .
C61 C 0.27029(17) 0.1645(2) 0.31515(12) 0.0172(7) Uani 1 1 d . . . . .
H61A H 0.2579 0.1105 0.3236 0.021 Uiso 1 1 calc R U . . .
C62 C 0.20440(17) 0.2051(2) 0.29600(13) 0.0211(8) Uani 1 1 d . . . . .
H62A H 0.2128 0.2604 0.2892 0.025 Uiso 1 1 calc R U . . .
H62B H 0.1835 0.1803 0.2653 0.025 Uiso 1 1 calc R U . . .
C63 C 0.30253(19) 0.2016(3) 0.36381(12) 0.0242(9) Uani 1 1 d . . . . .
H63A H 0.3447 0.1746 0.3763 0.029 Uiso 1 1 calc R U . . .
H63B H 0.3128 0.2569 0.3585 0.029 Uiso 1 1 calc R U . . .
C64 C 0.1574(2) 0.1999(3) 0.33324(15) 0.0309(10) Uani 1 1 d . . . . .
H64A H 0.1454 0.1449 0.3373 0.037 Uiso 1 1 calc R U . . .
H64B H 0.1162 0.2289 0.3210 0.037 Uiso 1 1 calc R U . . .
C65 C 0.1887(2) 0.2332(3) 0.38265(15) 0.0358(11) Uani 1 1 d . . . . .
H65A H 0.1944 0.2901 0.3797 0.043 Uiso 1 1 calc R U . . .
H65B H 0.1585 0.2241 0.4064 0.043 Uiso 1 1 calc R U . . .
C66 C 0.2559(2) 0.1961(3) 0.40115(14) 0.0310(10) Uani 1 1 d . . . . .
H66A H 0.2493 0.1407 0.4088 0.037 Uiso 1 1 calc R U . . .
H66B H 0.2765 0.2224 0.4314 0.037 Uiso 1 1 calc R U . . .
C71 C 0.1728(2) 0.4178(3) -0.00049(15) 0.0361(11) Uani 1 1 d . . . . .
H71A H 0.1683 0.4187 -0.0363 0.043 Uiso 1 1 calc R U . . .
H71B H 0.1824 0.3635 0.0103 0.043 Uiso 1 1 calc R U . . .
C72 C 0.1071(2) 0.4427(3) 0.01403(15) 0.0359(11) Uani 1 1 d . . . . .
H72A H 0.1096 0.4363 0.0495 0.043 Uiso 1 1 calc R U . . .
H72B H 0.0711 0.4089 -0.0023 0.043 Uiso 1 1 calc R U . . .
C73 C 0.2128(3) 0.5546(3) 0.00915(17) 0.0501(15) Uani 1 1 d . . . . .
H73A H 0.2487 0.5883 0.0260 0.060 Uiso 1 1 calc R U . . .
H73B H 0.2104 0.5629 -0.0262 0.060 Uiso 1 1 calc R U . . .
C74 C 0.2314(2) 0.4691(3) 0.02092(15) 0.0374(11) Uani 1 1 d . . . . .
H74A H 0.2681 0.4565 0.0025 0.045 Uiso 1 1 calc R U . . .
C75 C 0.0912(3) 0.5276(3) 0.00015(16) 0.0435(12) Uani 1 1 d . . . . .
H75A H 0.0846 0.5333 -0.0356 0.052 Uiso 1 1 calc R U . . .
H75B H 0.0497 0.5433 0.0114 0.052 Uiso 1 1 calc R U . . .
C76 C 0.1481(3) 0.5796(3) 0.02335(19) 0.0476(13) Uani 1 1 d . . . . .
H76A H 0.1386 0.6341 0.0130 0.057 Uiso 1 1 calc R U . . .
H76B H 0.1518 0.5775 0.0591 0.057 Uiso 1 1 calc R U . . .
C81 C 0.3282(3) 0.3794(3) 0.0748(2) 0.0184(10) Uani 0.734(4) 1 d . U P A 1
H81 H 0.3547 0.4078 0.0533 0.022 Uiso 0.734(4) 1 calc R U P A 1
C82 C 0.3006(3) 0.3062(4) 0.0473(2) 0.0222(10) Uani 0.734(4) 1 d . U P A 1
H82A H 0.2701 0.2796 0.0662 0.027 Uiso 0.734(4) 1 calc R U P A 1
H82B H 0.2744 0.3218 0.0158 0.027 Uiso 0.734(4) 1 calc R U P A 1
C83 C 0.3542(3) 0.2493(3) 0.0382(2) 0.0271(10) Uani 0.734(4) 1 d . U P A 1
H83A H 0.3800 0.2723 0.0147 0.032 Uiso 0.734(4) 1 calc R U P A 1
H83B H 0.3330 0.2011 0.0237 0.032 Uiso 0.734(4) 1 calc R U P A 1
C84 C 0.4010(3) 0.2292(3) 0.0849(2) 0.0288(10) Uani 0.734(4) 1 d . U P A 1
H84A H 0.3764 0.1996 0.1066 0.035 Uiso 0.734(4) 1 calc R U P A 1
H84B H 0.4372 0.1957 0.0771 0.035 Uiso 0.734(4) 1 calc R U P A 1
C85 C 0.4305(3) 0.3011(3) 0.1109(2) 0.0250(9) Uani 0.734(4) 1 d . U P A 1
H85A H 0.4593 0.3277 0.0907 0.030 Uiso 0.734(4) 1 calc R U P A 1
H85B H 0.4584 0.2860 0.1419 0.030 Uiso 0.734(4) 1 calc R U P A 1
C86 C 0.3764(2) 0.3571(3) 0.12112(17) 0.0195(9) Uani 0.734(4) 1 d . U P A 1
H86A H 0.3974 0.4048 0.1364 0.023 Uiso 0.734(4) 1 calc R U P A 1
H86B H 0.3511 0.3326 0.1444 0.023 Uiso 0.734(4) 1 calc R U P A 1
C381 C 0.3369(9) 0.3600(10) 0.0882(6) 0.0204(13) Uani 0.266(4) 1 d . U P A 2
H381 H 0.3498 0.3438 0.1228 0.024 Uiso 0.266(4) 1 calc R U P A 2
C382 C 0.3058(9) 0.2868(11) 0.0596(6) 0.0219(13) Uani 0.266(4) 1 d . U P A 2
H38A H 0.2657 0.2702 0.0725 0.026 Uiso 0.266(4) 1 calc R U P A 2
H38B H 0.2924 0.3001 0.0249 0.026 Uiso 0.266(4) 1 calc R U P A 2
C383 C 0.3569(7) 0.2195(9) 0.0648(6) 0.0255(13) Uani 0.266(4) 1 d . U P A 2
H38C H 0.3643 0.2013 0.0989 0.031 Uiso 0.266(4) 1 calc R U P A 2
H38D H 0.3378 0.1756 0.0441 0.031 Uiso 0.266(4) 1 calc R U P A 2
C384 C 0.4204(7) 0.2402(9) 0.0514(6) 0.0270(13) Uani 0.266(4) 1 d . U P A 2
H38E H 0.4147 0.2496 0.0160 0.032 Uiso 0.266(4) 1 calc R U P A 2
H38F H 0.4519 0.1965 0.0593 0.032 Uiso 0.266(4) 1 calc R U P A 2
C385 C 0.4486(7) 0.3127(9) 0.0784(5) 0.0253(14) Uani 0.266(4) 1 d . U P A 2
H38G H 0.4584 0.3016 0.1137 0.030 Uiso 0.266(4) 1 calc R U P A 2
H38H H 0.4908 0.3272 0.0676 0.030 Uiso 0.266(4) 1 calc R U P A 2
C386 C 0.4007(7) 0.3798(9) 0.0696(5) 0.0219(13) Uani 0.266(4) 1 d . U P A 2
H38I H 0.4210 0.4268 0.0864 0.026 Uiso 0.266(4) 1 calc R U P A 2
H38J H 0.3908 0.3912 0.0344 0.026 Uiso 0.266(4) 1 calc R U P A 2
C91 C 0.30553(12) 0.53366(14) 0.11387(9) 0.0362(10) Uani 0.751(4) 1 d . U P A 1
H91 H 0.2712 0.5752 0.1058 0.043 Uiso 0.751(4) 1 calc R U P A 1
C92 C 0.36298(12) 0.56300(14) 0.09298(9) 0.0290(10) Uani 0.751(4) 1 d R U P A 1
H92A H 0.3499 0.5701 0.0575 0.035 Uiso 0.751(4) 1 calc R U P A 1
H92B H 0.3994 0.5244 0.0984 0.035 Uiso 0.751(4) 1 calc R U P A 1
C93 C 0.38781(12) 0.64148(14) 0.11654(9) 0.0344(11) Uani 0.751(4) 1 d R U P A 1
H93A H 0.4297 0.6564 0.1055 0.041 Uiso 0.751(4) 1 calc R U P A 1
H93B H 0.3545 0.6824 0.1060 0.041 Uiso 0.751(4) 1 calc R U P A 1
C94 C 0.39962(12) 0.63573(14) 0.17206(9) 0.0345(10) Uani 0.751(4) 1 d R U P A 1
H94A H 0.4359 0.5981 0.1824 0.041 Uiso 0.751(4) 1 calc R U P A 1
H94B H 0.4143 0.6871 0.1859 0.041 Uiso 0.751(4) 1 calc R U P A 1
C95 C 0.34219(12) 0.61193(14) 0.19139(9) 0.0324(10) Uani 0.751(4) 1 d R U P A 1
H95A H 0.3069 0.6517 0.1840 0.039 Uiso 0.751(4) 1 calc R U P A 1
H95B H 0.3534 0.6066 0.2271 0.039 Uiso 0.751(4) 1 calc R U P A 1
C96 C 0.31606(12) 0.52973(14) 0.16760(9) 0.0303(9) Uani 0.751(4) 1 d R U P A 1
H96A H 0.3490 0.4887 0.1789 0.036 Uiso 0.751(4) 1 calc R U P A 1
H96B H 0.2738 0.5157 0.1785 0.036 Uiso 0.751(4) 1 calc R U P A 1
C391 C 0.3038(4) 0.5336(4) 0.1138(3) 0.0332(13) Uani 0.249(4) 1 d . U P A 2
H391 H 0.3326 0.5503 0.0900 0.040 Uiso 0.249(4) 1 calc R U P A 2
C392 C 0.2856(4) 0.5904(4) 0.1273(3) 0.0309(13) Uani 0.249(4) 1 d R U P A 2
H39A H 0.2526 0.5757 0.1480 0.037 Uiso 0.249(4) 1 calc R U P A 2
H39B H 0.2603 0.6159 0.0983 0.037 Uiso 0.249(4) 1 calc R U P A 2
C393 C 0.3287(4) 0.6573(4) 0.1560(3) 0.0324(14) Uani 0.249(4) 1 d R U P A 2
H39C H 0.2986 0.6979 0.1651 0.039 Uiso 0.249(4) 1 calc R U P A 2
H39D H 0.3567 0.6814 0.1344 0.039 Uiso 0.249(4) 1 calc R U P A 2
C394 C 0.3784(4) 0.6251(4) 0.2072(3) 0.0349(15) Uani 0.249(4) 1 d R U P A 2
H39E H 0.4136 0.6635 0.2186 0.042 Uiso 0.249(4) 1 calc R U P A 2
H39F H 0.3522 0.6160 0.2335 0.042 Uiso 0.249(4) 1 calc R U P A 2
C395 C 0.4061(4) 0.5553(4) 0.1939(3) 0.0318(14) Uani 0.249(4) 1 d R U P A 2
H39G H 0.4297 0.5317 0.2243 0.038 Uiso 0.249(4) 1 calc R U P A 2
H39H H 0.4405 0.5697 0.1744 0.038 Uiso 0.249(4) 1 calc R U P A 2
C396 C 0.3658(4) 0.4917(4) 0.1667(3) 0.0311(14) Uani 0.249(4) 1 d R U P A 2
H39I H 0.3414 0.4632 0.1891 0.037 Uiso 0.249(4) 1 calc R U P A 2
H39J H 0.3957 0.4545 0.1540 0.037 Uiso 0.249(4) 1 calc R U P A 2
C101 C 0.06272(17) 0.5269(2) 0.17050(12) 0.0154(7) Uani 1 1 d . . . . .
H10A H 0.0339 0.5330 0.1960 0.019 Uiso 1 1 calc R U . . .
C102 C 0.10953(18) 0.5970(2) 0.17450(13) 0.0194(8) Uani 1 1 d . . . . .
H10B H 0.1370 0.5977 0.2072 0.023 Uiso 1 1 calc R U . . .
H10C H 0.1397 0.5917 0.1503 0.023 Uiso 1 1 calc R U . . .
C103 C 0.0715(2) 0.6738(2) 0.16597(13) 0.0245(8) Uani 1 1 d . . . . .
H10D H 0.0457 0.6823 0.1926 0.029 Uiso 1 1 calc R U . . .
H10E H 0.1035 0.7171 0.1665 0.029 Uiso 1 1 calc R U . . .
C104 C 0.01704(17) 0.5275(2) 0.12091(13) 0.0192(8) Uani 1 1 d . . . . .
H10F H 0.0439 0.5211 0.0947 0.023 Uiso 1 1 calc R U . . .
H10G H -0.0145 0.4835 0.1190 0.023 Uiso 1 1 calc R U . . .
C105 C -0.02141(19) 0.6040(2) 0.11382(14) 0.0257(9) Uani 1 1 d . . . . .
H10H H -0.0500 0.6039 0.0815 0.031 Uiso 1 1 calc R U . . .
H10I H -0.0505 0.6084 0.1387 0.031 Uiso 1 1 calc R U . . .
C106 C 0.0245(2) 0.6736(2) 0.11748(14) 0.0287(9) Uani 1 1 d . . . . .
H10J H -0.0021 0.7220 0.1143 0.034 Uiso 1 1 calc R U . . .
H10K H 0.0506 0.6722 0.0906 0.034 Uiso 1 1 calc R U . . .
C111 C 0.21299(17) 0.4704(2) 0.26073(12) 0.0201(8) Uani 1 1 d . . . . .
H11A H 0.2427 0.4427 0.2418 0.024 Uiso 1 1 calc R U . . .
H11B H 0.2124 0.5260 0.2516 0.024 Uiso 1 1 calc R U . . .
C112 C 0.14241(17) 0.4367(2) 0.24851(12) 0.0168(7) Uani 1 1 d . . . . .
H11C H 0.1463 0.3811 0.2592 0.020 Uiso 1 1 calc R U . . .
C113 C 0.12301(18) 0.4652(2) 0.33376(13) 0.0231(8) Uani 1 1 d . . . . .
H11D H 0.0933 0.4919 0.3531 0.028 Uiso 1 1 calc R U . . .
H11E H 0.1240 0.4093 0.3422 0.028 Uiso 1 1 calc R U . . .
C114 C 0.19276(18) 0.4989(3) 0.34621(13) 0.0256(9) Uani 1 1 d . . . . .
H11F H 0.2101 0.4897 0.3810 0.031 Uiso 1 1 calc R U . . .
H11G H 0.1911 0.5558 0.3407 0.031 Uiso 1 1 calc R U . . .
C115 C 0.09607(17) 0.4751(2) 0.27979(12) 0.0183(8) Uani 1 1 d . . . . .
H11H H 0.0917 0.5312 0.2719 0.022 Uiso 1 1 calc R U . . .
H11I H 0.0514 0.4514 0.2723 0.022 Uiso 1 1 calc R U . . .
C116 C 0.23947(18) 0.4618(3) 0.31522(13) 0.0247(9) Uani 1 1 d . . . . .
H11J H 0.2448 0.4059 0.3234 0.030 Uiso 1 1 calc R U . . .
H11K H 0.2837 0.4866 0.3228 0.030 Uiso 1 1 calc R U . . .
C121 C 0.02645(18) 0.3268(2) 0.12552(12) 0.0195(8) Uani 1 1 d . . . . .
H12A H 0.0171 0.3695 0.1016 0.023 Uiso 1 1 calc R U . . .
H12B H 0.0670 0.2996 0.1194 0.023 Uiso 1 1 calc R U . . .
C122 C 0.03894(17) 0.3616(2) 0.17752(12) 0.0178(7) Uani 1 1 d . . . . .
H12C H -0.0021 0.3902 0.1824 0.021 Uiso 1 1 calc R U . . .
C123 C 0.04968(19) 0.2950(2) 0.21468(13) 0.0217(8) Uani 1 1 d . . . . .
H12D H 0.0910 0.2668 0.2113 0.026 Uiso 1 1 calc R U . . .
H12E H 0.0551 0.3169 0.2479 0.026 Uiso 1 1 calc R U . . .
C124 C -0.0215(2) 0.2047(2) 0.15591(15) 0.0315(10) Uani 1 1 d . . . . .
H12F H 0.0167 0.1725 0.1506 0.038 Uiso 1 1 calc R U . . .
H12G H -0.0613 0.1710 0.1519 0.038 Uiso 1 1 calc R U . . .
C125 C -0.03195(19) 0.2696(2) 0.11855(14) 0.0264(9) Uani 1 1 d . . . . .
H12H H -0.0733 0.2979 0.1214 0.032 Uiso 1 1 calc R U . . .
H12I H -0.0370 0.2469 0.0856 0.032 Uiso 1 1 calc R U . . .
C126 C -0.0088(2) 0.2377(3) 0.20756(15) 0.0310(10) Uani 1 1 d . . . . .
H12J H 0.0009 0.1945 0.2311 0.037 Uiso 1 1 calc R U . . .
H12K H -0.0492 0.2646 0.2142 0.037 Uiso 1 1 calc R U . . .
B1 B 0.2985(2) 0.7135(3) 0.43113(16) 0.0209(9) Uani 1 1 d . . . . .
Cl1 Cl 0.14730(5) 0.95110(6) 0.35736(4) 0.0324(2) Uani 1 1 d . . . . .
Cl2 Cl 0.23151(6) 0.74423(8) 0.23624(4) 0.0451(3) Uani 1 1 d . . . . .
Cl3 Cl 0.48323(5) 0.59047(7) 0.33981(5) 0.0429(3) Uani 1 1 d . . . . .
Cl4 Cl 0.34835(6) 0.40609(6) 0.44591(4) 0.0381(3) Uani 1 1 d . . . . .
Cl7 Cl 0.19748(6) 0.75462(6) 0.59601(3) 0.0371(3) Uani 1 1 d . . . . .
Cl8 Cl 0.06561(4) 0.58397(6) 0.44930(3) 0.0266(2) Uani 1 1 d . . . . .
C201 C 0.25779(17) 0.7560(2) 0.38206(13) 0.0181(8) Uani 1 1 d . . . . .
C202 C 0.21957(17) 0.8226(2) 0.38773(13) 0.0195(8) Uani 1 1 d . . . . .
H20A H 0.2144 0.8389 0.4194 0.023 Uiso 1 1 calc R U . . .
C203 C 0.18959(18) 0.8643(2) 0.34803(14) 0.0213(8) Uani 1 1 d . . . . .
C204 C 0.19208(18) 0.8417(2) 0.30109(14) 0.0247(9) Uani 1 1 d . . . . .
H20B H 0.1710 0.8709 0.2740 0.030 Uiso 1 1 calc R U . . .
C205 C 0.22673(19) 0.7744(3) 0.29543(14) 0.0263(9) Uani 1 1 d . . . . .
C206 C 0.25938(18) 0.7326(2) 0.33435(14) 0.0220(8) Uani 1 1 d . . . . .
H20C H 0.2833 0.6872 0.3286 0.026 Uiso 1 1 calc R U . . .
C211 C 0.33743(18) 0.6353(2) 0.41769(13) 0.0216(8) Uani 1 1 d . . . . .
C212 C 0.38747(19) 0.6425(2) 0.38862(15) 0.0288(9) Uani 1 1 d . . . . .
H21B H 0.3966 0.6921 0.3762 0.035 Uiso 1 1 calc R U . . .
C213 C 0.42327(19) 0.5788(3) 0.37794(15) 0.0276(9) Uani 1 1 d . . . . .
C214 C 0.41386(18) 0.5054(2) 0.39542(13) 0.0235(8) Uani 1 1 d . . . . .
H21C H 0.4396 0.4622 0.3883 0.028 Uiso 1 1 calc R U . . .
C215 C 0.36457(19) 0.4980(2) 0.42406(13) 0.0226(8) Uani 1 1 d . . . . .
C216 C 0.32702(17) 0.5611(2) 0.43492(13) 0.0184(8) Uani 1 1 d . . . . .
H21D H 0.2936 0.5534 0.4545 0.022 Uiso 1 1 calc R U . . .
C221 C 0.24201(17) 0.6948(2) 0.46561(13) 0.0170(7) Uani 1 1 d . . . . .
C222 C 0.24469(18) 0.7253(2) 0.51249(13) 0.0200(8) Uani 1 1 d . . . . .
H22C H 0.2827 0.7537 0.5270 0.024 Uiso 1 1 calc R U . . .
C223 C 0.1923(2) 0.7144(2) 0.53788(13) 0.0233(8) Uani 1 1 d . . . . .
C224 C 0.13605(19) 0.6735(2) 0.51870(13) 0.0222(8) Uani 1 1 d . . . . .
H22D H 0.0999 0.6678 0.5359 0.027 Uiso 1 1 calc R U . . .
C225 C 0.13474(17) 0.6408(2) 0.47316(13) 0.0182(8) Uani 1 1 d . . . . .
C226 C 0.18524(17) 0.6512(2) 0.44676(12) 0.0173(7) Uani 1 1 d . . . . .
H22E H 0.1818 0.6286 0.4154 0.021 Uiso 1 1 calc R U . . .
Cl5 Cl 0.52338(7) 0.74513(10) 0.55579(8) 0.0366(6) Uani 0.721(5) 1 d . U P B 1
Cl6 Cl 0.4045(3) 0.9966(5) 0.4654(3) 0.0280(8) Uani 0.721(5) 1 d . . P B 1
C231 C 0.3564(5) 0.7714(6) 0.4570(2) 0.0200(11) Uani 0.721(5) 1 d . U P B 1
C232 C 0.4095(3) 0.7391(4) 0.4901(2) 0.0215(10) Uani 0.721(5) 1 d . U P B 1
H232 H 0.4111 0.6846 0.4957 0.026 Uiso 0.721(5) 1 calc R U P B 1
C233 C 0.4588(3) 0.7863(4) 0.5144(2) 0.0247(10) Uani 0.721(5) 1 d . U P B 1
C234 C 0.4593(3) 0.8660(4) 0.5083(2) 0.0265(10) Uani 0.721(5) 1 d . U P B 1
H234 H 0.4940 0.8975 0.5248 0.032 Uiso 0.721(5) 1 calc R U P B 1
C235 C 0.4042(5) 0.8992(6) 0.4755(3) 0.0232(11) Uani 0.721(5) 1 d . U P B 1
C236 C 0.3565(8) 0.8517(10) 0.4503(4) 0.0205(11) Uani 0.721(5) 1 d . U P B 1
H236 H 0.3224 0.8744 0.4273 0.025 Uiso 0.721(5) 1 calc R U P B 1
C331 C 0.3538(14) 0.7739(18) 0.4668(8) 0.0207(14) Uani 0.279(5) 1 d . U P B 2
C332 C 0.3984(7) 0.7486(10) 0.5078(6) 0.0223(14) Uani 0.279(5) 1 d . U P B 2
H332 H 0.3970 0.6960 0.5178 0.027 Uiso 0.279(5) 1 calc R U P B 2
C333 C 0.4438(7) 0.7979(10) 0.5335(6) 0.0251(14) Uani 0.279(5) 1 d . U P B 2
C334 C 0.4467(8) 0.8765(10) 0.5237(6) 0.0249(14) Uani 0.279(5) 1 d . U P B 2
H334 H 0.4733 0.9119 0.5446 0.030 Uiso 0.279(5) 1 calc R U P B 2
C335 C 0.4117(13) 0.8966(17) 0.4857(8) 0.0234(14) Uani 0.279(5) 1 d . U P B 2
C336 C 0.360(2) 0.853(3) 0.4570(11) 0.0212(14) Uani 0.279(5) 1 d . U P B 2
H336 H 0.333(8) 0.881(9) 0.435(5) 0.025 Uiso 0.279(5) 1 d . U P B 2
Cl35 Cl 0.4996(3) 0.7615(3) 0.5831(2) 0.058(2) Uani 0.279(5) 1 d . U P B 2
Cl36 Cl 0.4002(11) 1.0045(14) 0.4709(8) 0.049(6) Uani 0.279(5) 1 d . . P B 2

loop_
_atom_site_aniso_label
_atom_site_aniso_U_11
_atom_site_aniso_U_22
_atom_site_aniso_U_33
_atom_site_aniso_U_23
_atom_site_aniso_U_13
_atom_site_aniso_U_12
Pt1 0.01266(7) 0.01297(7) 0.01243(6) -0.00146(5) 0.00089(5) -0.00152(5)
Tl1 0.02074(7) 0.01410(8) 0.02552(7) -0.00011(6) 0.00222(5) 0.00196(5)
P1 0.0142(4) 0.0138(5) 0.0137(4) -0.0012(4) 0.0008(3) -0.0019(3)
Pt2 0.01510(7) 0.01417(8) 0.01651(7) -0.00190(5) 0.00490(5) 0.00128(5)
P2 0.0100(4) 0.0182(5) 0.0125(4) -0.0016(4) 0.0023(3) -0.0017(3)
P3 0.0262(5) 0.0170(5) 0.0242(5) -0.0051(4) 0.0116(4) -0.0098(4)
P4 0.0120(4) 0.0162(5) 0.0141(4) -0.0022(4) 0.0018(3) 0.0007(3)
C14 0.0145(17) 0.022(2) 0.0148(16) 0.0030(15) -0.0019(13) -0.0037(15)
C15 0.0216(19) 0.020(2) 0.0212(18) 0.0012(16) 0.0012(14) 0.0006(16)
C16 0.028(2) 0.034(3) 0.0174(18) -0.0038(17) 0.0015(15) -0.0001(18)
C17 0.021(2) 0.049(3) 0.0220(19) 0.0171(19) -0.0025(15) -0.0046(19)
C18 0.028(2) 0.055(3) 0.0178(19) 0.0056(19) 0.0022(16) -0.003(2)
C19 0.025(2) 0.029(2) 0.037(2) 0.0133(19) -0.0020(17) -0.0006(18)
C21 0.0175(18) 0.0155(19) 0.0173(17) -0.0010(14) 0.0016(13) -0.0022(14)
C22 0.0186(19) 0.019(2) 0.036(2) 0.0021(17) 0.0097(16) -0.0049(15)
C23 0.0210(19) 0.024(2) 0.0202(18) -0.0002(16) 0.0064(14) -0.0012(16)
C24 0.0189(19) 0.022(2) 0.0223(18) -0.0052(16) 0.0053(14) -0.0049(16)
C25 0.0192(19) 0.026(2) 0.029(2) -0.0098(17) 0.0043(15) -0.0061(16)
C26 0.0201(19) 0.023(2) 0.0175(17) -0.0010(15) 0.0030(14) -0.0048(15)
C31 0.0182(19) 0.028(2) 0.0261(19) 0.0020(17) 0.0054(15) 0.0016(16)
C32 0.021(2) 0.020(2) 0.043(2) -0.0021(18) -0.0024(17) 0.0053(17)
C33 0.0194(19) 0.020(2) 0.029(2) 0.0009(16) 0.0047(15) 0.0031(15)
C34 0.0157(18) 0.019(2) 0.0206(17) -0.0047(15) 0.0023(14) 0.0017(15)
C35 0.019(2) 0.035(3) 0.038(2) -0.008(2) 0.0028(17) 0.0047(18)
C36 0.021(2) 0.044(3) 0.033(2) -0.002(2) 0.0075(17) 0.0043(19)
C41 0.0176(19) 0.018(2) 0.0267(19) 0.0064(16) 0.0041(14) 0.0015(15)
C42 0.0141(17) 0.022(2) 0.0165(17) 0.0007(15) 0.0033(13) 0.0032(15)
C43 0.021(2) 0.032(2) 0.0223(19) 0.0000(17) -0.0004(15) 0.0085(17)
C44 0.028(2) 0.043(3) 0.028(2) -0.0018(19) -0.0063(17) 0.016(2)
C45 0.021(2) 0.020(2) 0.032(2) 0.0044(17) 0.0066(16) 0.0037(16)
C46 0.037(3) 0.033(3) 0.032(2) 0.0097(19) 0.0050(18) 0.018(2)
C51 0.0151(17) 0.024(2) 0.0161(16) -0.0026(15) 0.0036(13) -0.0078(15)
C52 0.0129(18) 0.033(2) 0.0262(19) 0.0011(17) 0.0053(14) -0.0047(16)
C53 0.0216(19) 0.025(2) 0.0224(18) -0.0028(16) 0.0060(15) -0.0080(16)
C54 0.033(2) 0.028(2) 0.026(2) -0.0057(18) 0.0047(17) -0.0150(18)
C55 0.0156(19) 0.043(3) 0.034(2) 0.003(2) 0.0056(16) -0.0125(18)
C56 0.020(2) 0.034(3) 0.035(2) -0.0006(19) 0.0028(16) -0.0157(18)
C61 0.0180(18) 0.018(2) 0.0177(17) -0.0012(15) 0.0089(14) -0.0012(14)
C62 0.0150(18) 0.025(2) 0.0250(19) -0.0011(16) 0.0089(14) 0.0007(15)
C63 0.026(2) 0.030(2) 0.0164(17) -0.0020(16) 0.0042(15) 0.0020(17)
C64 0.025(2) 0.035(3) 0.039(2) 0.0066(19) 0.0222(18) 0.0070(18)
C65 0.044(3) 0.036(3) 0.034(2) 0.006(2) 0.026(2) 0.011(2)
C66 0.042(2) 0.036(3) 0.0180(18) 0.0025(18) 0.0145(17) 0.008(2)
C71 0.057(3) 0.032(3) 0.021(2) -0.0061(18) 0.0114(19) -0.014(2)
C72 0.049(3) 0.035(3) 0.023(2) -0.0025(19) 0.0050(19) -0.014(2)
C73 0.078(4) 0.042(3) 0.028(2) 0.006(2) 0.000(2) -0.034(3)
C74 0.052(3) 0.039(3) 0.024(2) 0.0022(19) 0.0115(19) -0.020(2)
C75 0.061(3) 0.033(3) 0.031(2) 0.002(2) -0.007(2) -0.010(2)
C76 0.065(4) 0.027(3) 0.045(3) -0.008(2) -0.006(2) -0.010(2)
C81 0.0155(17) 0.0201(19) 0.0197(19) -0.0030(16) 0.0036(15) 0.0025(15)
C82 0.0202(17) 0.022(2) 0.024(2) -0.0058(16) 0.0020(16) 0.0026(16)
C83 0.0275(18) 0.0243(19) 0.0289(19) -0.0077(17) 0.0033(16) 0.0051(16)
C84 0.0262(18) 0.0244(19) 0.0337(19) -0.0047(16) -0.0017(16) 0.0056(16)
C85 0.0195(17) 0.0241(19) 0.0304(18) -0.0001(16) 0.0017(15) 0.0042(15)
C86 0.0169(17) 0.0199(19) 0.0216(17) -0.0006(15) 0.0031(14) 0.0002(15)
C381 0.018(2) 0.021(2) 0.022(2) -0.002(2) 0.004(2) 0.001(2)
C382 0.021(2) 0.021(2) 0.024(2) -0.003(2) 0.003(2) 0.0010(19)
C383 0.025(2) 0.023(2) 0.028(2) -0.005(2) 0.002(2) 0.004(2)
C384 0.025(2) 0.024(2) 0.031(2) -0.003(2) 0.002(2) 0.004(2)
C385 0.022(2) 0.024(2) 0.029(2) -0.002(2) 0.002(2) 0.003(2)
C386 0.019(2) 0.021(2) 0.025(2) -0.001(2) 0.003(2) 0.0004(19)
C91 0.0401(19) 0.0314(19) 0.0380(18) -0.0059(17) 0.0092(16) -0.0133(16)
C92 0.025(2) 0.027(2) 0.0347(19) 0.0000(17) 0.0038(16) -0.0084(17)
C93 0.029(2) 0.029(2) 0.044(2) 0.0010(19) -0.0003(18) -0.0075(18)
C94 0.0304(19) 0.0287(19) 0.0425(18) -0.0063(17) 0.0002(16) -0.0060(16)
C95 0.0304(18) 0.0294(18) 0.0376(18) -0.0092(16) 0.0062(15) 0.0010(16)
C96 0.0278(18) 0.0304(18) 0.0339(17) -0.0072(16) 0.0089(15) -0.0087(15)
C391 0.034(2) 0.030(2) 0.036(2) -0.005(2) 0.007(2) -0.008(2)
C392 0.030(2) 0.029(2) 0.034(2) -0.006(2) 0.006(2) -0.006(2)
C393 0.031(2) 0.029(2) 0.037(2) -0.005(2) 0.004(2) -0.004(2)
C394 0.034(3) 0.032(2) 0.038(2) -0.006(2) 0.002(2) -0.003(2)
C395 0.030(2) 0.029(2) 0.036(2) -0.005(2) 0.004(2) -0.004(2)
C396 0.031(2) 0.029(2) 0.033(2) -0.005(2) 0.006(2) -0.006(2)
C101 0.0157(17) 0.0142(19) 0.0168(16) -0.0014(14) 0.0039(13) 0.0012(14)
C102 0.0188(19) 0.016(2) 0.0223(18) -0.0022(15) 0.0005(14) -0.0017(15)
C103 0.030(2) 0.017(2) 0.0260(19) -0.0002(16) 0.0044(16) 0.0012(16)
C104 0.0139(18) 0.021(2) 0.0216(18) -0.0015(15) 0.0004(14) 0.0011(15)
C105 0.020(2) 0.027(2) 0.028(2) -0.0029(17) -0.0021(15) 0.0077(17)
C106 0.035(2) 0.021(2) 0.029(2) 0.0015(17) 0.0013(17) 0.0096(18)
C111 0.0144(18) 0.029(2) 0.0166(17) -0.0044(16) 0.0025(13) 0.0038(15)
C112 0.0160(18) 0.019(2) 0.0147(16) -0.0020(14) 0.0021(13) 0.0019(14)
C113 0.023(2) 0.029(2) 0.0184(18) -0.0051(16) 0.0060(15) 0.0004(16)
C114 0.021(2) 0.040(3) 0.0160(17) -0.0068(17) 0.0026(14) -0.0023(17)
C115 0.0127(17) 0.026(2) 0.0168(17) -0.0033(15) 0.0056(13) -0.0003(15)
C116 0.0163(19) 0.038(3) 0.0180(18) -0.0057(17) -0.0012(14) 0.0008(17)
C121 0.0212(19) 0.017(2) 0.0203(17) -0.0025(15) 0.0023(14) -0.0008(15)
C122 0.0148(17) 0.019(2) 0.0199(17) -0.0031(15) 0.0043(13) -0.0027(14)
C123 0.025(2) 0.020(2) 0.0209(18) -0.0021(16) 0.0061(15) -0.0014(16)
C124 0.038(2) 0.024(2) 0.034(2) -0.0058(18) 0.0110(18) -0.0145(19)
C125 0.024(2) 0.026(2) 0.029(2) -0.0100(17) 0.0033(16) -0.0061(17)
C126 0.036(2) 0.028(2) 0.030(2) -0.0015(18) 0.0101(18) -0.0103(19)
B1 0.017(2) 0.014(2) 0.031(2) 0.0023(18) 0.0032(17) 0.0011(17)
Cl1 0.0331(6) 0.0254(6) 0.0385(5) 0.0022(4) 0.0052(4) 0.0126(4)
Cl2 0.0389(6) 0.0670(9) 0.0274(5) -0.0199(5) -0.0006(4) 0.0072(6)
Cl3 0.0302(6) 0.0451(7) 0.0604(7) 0.0104(6) 0.0280(5) 0.0113(5)
Cl4 0.0459(7) 0.0175(6) 0.0542(7) 0.0061(5) 0.0181(5) 0.0051(5)
Cl7 0.0652(8) 0.0284(6) 0.0180(4) -0.0027(4) 0.0072(4) 0.0172(5)
Cl8 0.0141(4) 0.0313(6) 0.0332(5) 0.0100(4) 0.0006(4) -0.0027(4)
C201 0.0126(17) 0.0132(19) 0.0292(19) -0.0006(15) 0.0051(14) -0.0048(14)
C202 0.0183(18) 0.016(2) 0.0248(18) 0.0012(15) 0.0064(14) 0.0003(15)
C203 0.0166(18) 0.017(2) 0.032(2) 0.0004(16) 0.0095(15) -0.0006(15)
C204 0.0164(19) 0.029(2) 0.027(2) 0.0036(17) -0.0012(15) -0.0017(16)
C205 0.020(2) 0.035(3) 0.0248(19) -0.0081(18) 0.0056(15) -0.0060(17)
C206 0.0157(18) 0.017(2) 0.034(2) -0.0069(16) 0.0052(15) -0.0035(15)
C211 0.0135(18) 0.023(2) 0.0279(19) 0.0015(16) 0.0021(14) 0.0025(15)
C212 0.020(2) 0.024(2) 0.045(2) 0.0082(19) 0.0130(17) 0.0040(16)
C213 0.0155(19) 0.035(3) 0.034(2) 0.0047(19) 0.0083(16) 0.0040(17)
C214 0.0193(19) 0.025(2) 0.0254(19) -0.0035(17) 0.0005(15) 0.0059(16)
C215 0.024(2) 0.017(2) 0.0254(19) 0.0015(16) -0.0006(15) 0.0003(16)
C216 0.0150(18) 0.018(2) 0.0211(18) -0.0007(15) 0.0008(14) 0.0001(14)
C221 0.0183(18) 0.0105(18) 0.0216(17) 0.0025(14) 0.0014(14) 0.0033(14)
C222 0.0234(19) 0.0123(19) 0.0221(18) -0.0004(15) -0.0028(15) 0.0015(15)
C223 0.038(2) 0.015(2) 0.0158(17) -0.0007(15) 0.0025(15) 0.0110(17)
C224 0.024(2) 0.023(2) 0.0221(18) 0.0095(16) 0.0108(15) 0.0128(16)
C225 0.0144(17) 0.017(2) 0.0220(18) 0.0061(15) 0.0004(14) 0.0026(14)
C226 0.0178(18) 0.016(2) 0.0176(17) 0.0003(14) 0.0017(13) 0.0020(14)
Cl5 0.0155(7) 0.0455(10) 0.0458(12) -0.0007(8) -0.0034(7) -0.0004(6)
Cl6 0.0318(15) 0.0170(19) 0.0366(13) -0.0032(16) 0.0095(16) -0.0080(11)
C231 0.0178(17) 0.0212(17) 0.022(2) -0.001(2) 0.0067(19) -0.0031(15)
C232 0.0183(18) 0.0226(18) 0.025(2) -0.0009(17) 0.0073(16) -0.0013(15)
C233 0.0187(18) 0.0279(18) 0.028(2) -0.0019(17) 0.0055(16) -0.0015(16)
C234 0.0205(19) 0.0291(18) 0.030(2) -0.0038(18) 0.0052(16) -0.0075(17)
C235 0.0207(19) 0.0236(18) 0.026(2) 0.0010(19) 0.0040(18) -0.0074(16)
C236 0.0178(18) 0.0216(18) 0.023(2) 0.000(2) 0.0070(19) -0.0038(15)
C331 0.018(2) 0.022(2) 0.023(3) 0.000(2) 0.006(2) -0.003(2)
C332 0.020(2) 0.024(2) 0.024(2) 0.000(2) 0.005(2) -0.003(2)
C333 0.022(2) 0.027(2) 0.026(2) -0.003(2) 0.004(2) -0.004(2)
C334 0.022(2) 0.027(2) 0.026(2) -0.003(2) 0.005(2) -0.006(2)
C335 0.021(2) 0.024(2) 0.026(3) -0.002(2) 0.006(2) -0.006(2)
C336 0.019(2) 0.022(2) 0.024(3) 0.000(2) 0.006(2) -0.003(2)
Cl35 0.056(3) 0.058(3) 0.046(3) 0.017(2) -0.028(3) -0.035(3)
Cl36 0.061(7) 0.020(5) 0.074(10) -0.016(4) 0.037(5) -0.019(4)

loop_
_atom_type_symbol
_atom_type_description
_atom_type_scat_dispersion_real
_atom_type_scat_dispersion_imag
_atom_type_scat_source
C C 0.0033 0.0016 'International Tables Vol C Tables 4.2.6.8 and 6.1.1.4'
H H 0.0000 0.0000 'International Tables Vol C Tables 4.2.6.8 and 6.1.1.4'
B B 0.0013 0.0007 'International Tables Vol C Tables 4.2.6.8 and 6.1.1.4'
P P 0.1023 0.0942 'International Tables Vol C Tables 4.2.6.8 and 6.1.1.4'
Cl Cl 0.1484 0.1585 'International Tables Vol C Tables 4.2.6.8 and 6.1.1.4'
Pt Pt -1.7033 8.3905 'International Tables Vol C Tables 4.2.6.8 and 6.1.1.4'
Tl Tl -2.8358 9.6688 'International Tables Vol C Tables 4.2.6.8 and 6.1.1.4'

loop_
_geom_angle_atom_site_label_1
_geom_angle_atom_site_label_2
_geom_angle_atom_site_label_3
_geom_angle
P1 Pt1 P2 156.86(3)
P1 Pt1 Tl1 99.98(3)
P2 Pt1 Tl1 102.35(3)
Pt1 Tl1 Pt2 172.997(8)
C21 P1 C34 108.97(17)
C21 P1 C14 104.31(16)
C34 P1 C14 103.44(16)
C21 P1 Pt1 108.59(11)
C34 P1 Pt1 111.22(12)
C14 P1 Pt1 119.74(12)
P4 Pt2 P3 159.27(4)
P4 Pt2 Tl1 96.05(3)
P3 Pt2 Tl1 103.01(3)
C51 P2 C42 105.31(17)
C51 P2 C61 105.35(16)
C42 P2 C61 103.75(16)
C51 P2 Pt1 120.18(12)
C42 P2 Pt1 106.52(11)
C61 P2 Pt1 114.22(12)
C81 P3 C91 106.8(2)
C81 P3 C74 96.3(2)
C391 P3 C74 105.9(3)
C91 P3 C74 106.03(16)
C391 P3 C381 107.7(5)
C74 P3 C381 108.1(5)
C81 P3 Pt2 124.5(2)
C391 P3 Pt2 104.3(2)
C91 P3 Pt2 105.04(9)
C74 P3 Pt2 116.71(15)
C381 P3 Pt2 113.4(5)
C101 P4 C112 104.49(16)
C101 P4 C122 101.93(16)
C112 P4 C122 104.26(16)
C101 P4 Pt2 113.23(11)
C112 P4 Pt2 113.92(11)
C122 P4 Pt2 117.48(12)
C15 C14 C16 108.5(3)
C15 C14 P1 111.8(2)
C16 C14 P1 117.9(3)
C15 C14 H14A 105.9
C16 C14 H14A 105.9
P1 C14 H14A 105.9
C19 C15 C14 111.9(3)
C19 C15 H15A 109.2
C14 C15 H15A 109.2
C19 C15 H15B 109.2
C14 C15 H15B 109.2
H15A C15 H15B 107.9
C18 C16 C14 111.1(4)
C18 C16 H16A 109.4
C14 C16 H16A 109.4
C18 C16 H16B 109.4
C14 C16 H16B 109.4
H16A C16 H16B 108.0
C18 C17 C19 110.7(3)
C18 C17 H17A 109.5
C19 C17 H17A 109.5
C18 C17 H17B 109.5
C19 C17 H17B 109.5
H17A C17 H17B 108.1
C17 C18 C16 111.2(3)
C17 C18 H18A 109.4
C16 C18 H18A 109.4
C17 C18 H18B 109.4
C16 C18 H18B 109.4
H18A C18 H18B 108.0
C17 C19 C15 110.7(3)
C17 C19 H19A 109.5
C15 C19 H19A 109.5
C17 C19 H19B 109.5
C15 C19 H19B 109.5
H19A C19 H19B 108.1
C24 C21 C26 110.8(3)
C24 C21 P1 114.9(2)
C26 C21 P1 114.1(2)
C24 C21 H21A 105.3
C26 C21 H21A 105.3
P1 C21 H21A 105.3
C23 C22 C25 110.7(3)
C23 C22 H22A 109.5
C25 C22 H22A 109.5
C23 C22 H22B 109.5
C25 C22 H22B 109.5
H22A C22 H22B 108.1
C22 C23 C26 110.5(3)
C22 C23 H23A 109.6
C26 C23 H23A 109.6
C22 C23 H23B 109.6
C26 C23 H23B 109.6
H23A C23 H23B 108.1
C21 C24 C25 112.0(3)
C21 C24 H24A 109.2
C25 C24 H24A 109.2
C21 C24 H24B 109.2
C25 C24 H24B 109.2
H24A C24 H24B 107.9
C22 C25 C24 111.7(3)
C22 C25 H25A 109.3
C24 C25 H25A 109.3
C22 C25 H25B 109.3
C24 C25 H25B 109.3
H25A C25 H25B 107.9
C23 C26 C21 110.5(3)
C23 C26 H26A 109.6
C21 C26 H26A 109.6
C23 C26 H26B 109.6
C21 C26 H26B 109.6
H26A C26 H26B 108.1
C36 C31 C34 111.5(3)
C36 C31 H31A 109.3
C34 C31 H31A 109.3
C36 C31 H31B 109.3
C34 C31 H31B 109.3
H31A C31 H31B 108.0
C35 C32 C33 111.3(3)
C35 C32 H32A 109.4
C33 C32 H32A 109.4
C35 C32 H32B 109.4
C33 C32 H32B 109.4
H32A C32 H32B 108.0
C34 C33 C32 111.4(3)
C34 C33 H33A 109.3
C32 C33 H33A 109.3
C34 C33 H33B 109.3
C32 C33 H33B 109.3
H33A C33 H33B 108.0
C33 C34 C31 109.1(3)
C33 C34 P1 112.5(2)
C31 C34 P1 108.9(3)
C33 C34 H34A 108.8
C31 C34 H34A 108.8
P1 C34 H34A 108.8
C32 C35 C36 110.5(3)
C32 C35 H35A 109.5
C36 C35 H35A 109.5
C32 C35 H35B 109.5
C36 C35 H35B 109.5
H35A C35 H35B 108.1
C35 C36 C31 110.8(3)
C35 C36 H36A 109.5
C31 C36 H36A 109.5
C35 C36 H36B 109.5
C31 C36 H36B 109.5
H36A C36 H36B 108.1
C45 C41 C42 110.6(3)
C45 C41 H41A 109.5
C42 C41 H41A 109.5
C45 C41 H41B 109.5
C42 C41 H41B 109.5
H41A C41 H41B 108.1
C41 C42 C43 109.4(3)
C41 C42 P2 110.9(2)
C43 C42 P2 118.1(3)
C41 C42 H42A 105.9
C43 C42 H42A 105.9
P2 C42 H42A 105.9
C44 C43 C42 109.8(3)
C44 C43 H43A 109.7
C42 C43 H43A 109.7
C44 C43 H43B 109.7
C42 C43 H43B 109.7
H43A C43 H43B 108.2
C46 C44 C43 112.3(3)
C46 C44 H44A 109.1
C43 C44 H44A 109.1
C46 C44 H44B 109.1
C43 C44 H44B 109.1
H44A C44 H44B 107.9
C46 C45 C41 110.2(3)
C46 C45 H45A 109.6
C41 C45 H45A 109.6
C46 C45 H45B 109.6
C41 C45 H45B 109.6
H45A C45 H45B 108.1
C44 C46 C45 111.6(3)
C44 C46 H46A 109.3
C45 C46 H46A 109.3
C44 C46 H46B 109.3
C45 C46 H46B 109.3
H46A C46 H46B 108.0
C53 C51 C52 109.7(3)
C53 C51 P2 112.1(2)
C52 C51 P2 112.2(3)
C53 C51 H51A 107.6
C52 C51 H51A 107.6
P2 C51 H51A 107.6
C51 C52 C55 110.2(3)
C51 C52 H52A 109.6
C55 C52 H52A 109.6
C51 C52 H52B 109.6
C55 C52 H52B 109.6
H52A C52 H52B 108.1
C54 C53 C51 111.2(3)
C54 C53 H53A 109.4
C51 C53 H53A 109.4
C54 C53 H53B 109.4
C51 C53 H53B 109.4
H53A C53 H53B 108.0
C56 C54 C53 110.8(3)
C56 C54 H54A 109.5
C53 C54 H54A 109.5
C56 C54 H54B 109.5
C53 C54 H54B 109.5
H54A C54 H54B 108.1
C56 C55 C52 112.7(3)
C56 C55 H55A 109.1
C52 C55 H55A 109.1
C56 C55 H55B 109.1
C52 C55 H55B 109.1
H55A C55 H55B 107.8
C55 C56 C54 111.1(3)
C55 C56 H56A 109.4
C54 C56 H56A 109.4
C55 C56 H56B 109.4
C54 C56 H56B 109.4
H56A C56 H56B 108.0
C62 C61 C63 109.9(3)
C62 C61 P2 113.3(2)
C63 C61 P2 116.6(2)
C62 C61 H61A 105.3
C63 C61 H61A 105.3
P2 C61 H61A 105.3
C64 C62 C61 110.5(3)
C64 C62 H62A 109.6
C61 C62 H62A 109.6
C64 C62 H62B 109.6
C61 C62 H62B 109.6
H62A C62 H62B 108.1
C66 C63 C61 110.5(3)
C66 C63 H63A 109.5
C61 C63 H63A 109.5
C66 C63 H63B 109.5
C61 C63 H63B 109.5
H63A C63 H63B 108.1
C62 C64 C65 112.0(3)
C62 C64 H64A 109.2
C65 C64 H64A 109.2
C62 C64 H64B 109.2
C65 C64 H64B 109.2
H64A C64 H64B 107.9
C66 C65 C64 111.6(3)
C66 C65 H65A 109.3
C64 C65 H65A 109.3
C66 C65 H65B 109.3
C64 C65 H65B 109.3
H65A C65 H65B 108.0
C65 C66 C63 111.7(3)
C65 C66 H66A 109.3
C63 C66 H66A 109.3
C65 C66 H66B 109.3
C63 C66 H66B 109.3
H66A C66 H66B 107.9
C72 C71 C74 113.6(4)
C72 C71 H71A 108.9
C74 C71 H71A 108.9
C72 C71 H71B 108.9
C74 C71 H71B 108.9
H71A C71 H71B 107.7
C71 C72 C75 111.1(4)
C71 C72 H72A 109.4
C75 C72 H72A 109.4
C71 C72 H72B 109.4
C75 C72 H72B 109.4
H72A C72 H72B 108.0
C76 C73 C74 114.4(4)
C76 C73 H73A 108.7
C74 C73 H73A 108.7
C76 C73 H73B 108.7
C74 C73 H73B 108.7
H73A C73 H73B 107.6
C71 C74 C73 108.6(4)
C71 C74 P3 112.1(3)
C73 C74 P3 117.0(3)
C71 C74 H74A 106.1
C73 C74 H74A 106.1
P3 C74 H74A 106.1
C76 C75 C72 109.7(4)
C76 C75 H75A 109.7
C72 C75 H75A 109.7
C76 C75 H75B 109.7
C72 C75 H75B 109.7
H75A C75 H75B 108.2
C73 C76 C75 111.2(4)
C73 C76 H76A 109.4
C75 C76 H76A 109.4
C73 C76 H76B 109.4
C75 C76 H76B 109.4
H76A C76 H76B 108.0
C82 C81 C86 110.4(5)
C82 C81 P3 112.6(4)
C86 C81 P3 112.8(4)
C82 C81 H81 106.9
C86 C81 H81 106.9
P3 C81 H81 106.9
C83 C82 C81 113.4(5)
C83 C82 H82A 108.9
C81 C82 H82A 108.9
C83 C82 H82B 108.9
C81 C82 H82B 108.9
H82A C82 H82B 107.7
C82 C83 C84 111.8(5)
C82 C83 H83A 109.3
C84 C83 H83A 109.3
C82 C83 H83B 109.3
C84 C83 H83B 109.3
H83A C83 H83B 107.9
C85 C84 C83 111.7(5)
C85 C84 H84A 109.3
C83 C84 H84A 109.3
C85 C84 H84B 109.3
C83 C84 H84B 109.3
H84A C84 H84B 107.9
C84 C85 C86 111.2(4)
C84 C85 H85A 109.4
C86 C85 H85A 109.4
C84 C85 H85B 109.4
C86 C85 H85B 109.4
H85A C85 H85B 108.0
C85 C86 C81 112.5(4)
C85 C86 H86A 109.1
C81 C86 H86A 109.1
C85 C86 H86B 109.1
C81 C86 H86B 109.1
H86A C86 H86B 107.8
C386 C381 C382 107.7(13)
C386 C381 P3 119.4(11)
C382 C381 P3 108.8(11)
C386 C381 H381 106.8
C382 C381 H381 106.8
P3 C381 H381 106.8
C383 C382 C381 110.0(13)
C383 C382 H38A 109.7
C381 C382 H38A 109.7
C383 C382 H38B 109.7
C381 C382 H38B 109.7
H38A C382 H38B 108.2
C384 C383 C382 114.2(14)
C384 C383 H38C 108.7
C382 C383 H38C 108.7
C384 C383 H38D 108.7
C382 C383 H38D 108.7
H38C C383 H38D 107.6
C383 C384 C385 110.9(13)
C383 C384 H38E 109.5
C385 C384 H38E 109.5
C383 C384 H38F 109.5
C385 C384 H38F 109.5
H38E C384 H38F 108.0
C386 C385 C384 111.3(12)
C386 C385 H38G 109.4
C384 C385 H38G 109.4
C386 C385 H38H 109.4
C384 C385 H38H 109.4
H38G C385 H38H 108.0
C381 C386 C385 110.1(13)
C381 C386 H38I 109.6
C385 C386 H38I 109.6
C381 C386 H38J 109.6
C385 C386 H38J 109.6
H38I C386 H38J 108.2
C96 C91 C92 114.9
C96 C91 P3 110.92(8)
C92 C91 P3 117.45(8)
C96 C91 H91 103.9
C92 C91 H91 103.9
P3 C91 H91 103.9
C91 C92 C93 110.8
C91 C92 H92A 109.5
C93 C92 H92A 109.5
C91 C92 H92B 109.5
C93 C92 H92B 109.5
H92A C92 H92B 108.1
C94 C93 C92 111.1
C94 C93 H93A 109.4
C92 C93 H93A 109.4
C94 C93 H93B 109.4
C92 C93 H93B 109.4
H93A C93 H93B 108.0
C95 C94 C93 113.4
C95 C94 H94A 108.9
C93 C94 H94A 108.9
C95 C94 H94B 108.9
C93 C94 H94B 108.9
H94A C94 H94B 107.7
C94 C95 C96 109.4
C94 C95 H95A 109.8
C96 C95 H95A 109.8
C94 C95 H95B 109.8
C96 C95 H95B 109.8
H95A C95 H95B 108.2
C91 C96 C95 111.1
C91 C96 H96A 109.4
C95 C96 H96A 109.4
C91 C96 H96B 109.4
C95 C96 H96B 109.4
H96A C96 H96B 108.0
C392 C391 P3 135.0(2)
C392 C391 C396 106.2
P3 C391 C396 101.3(2)
C392 C391 H391 103.6
P3 C391 H391 103.6
C396 C391 H391 103.6
C391 C392 C393 127.6
C391 C392 H39A 105.4
C393 C392 H39A 105.4
C391 C392 H39B 105.4
C393 C392 H39B 105.4
H39A C392 H39B 106.0
C392 C393 C394 113.2
C392 C393 H39C 108.9
C394 C393 H39C 108.9
C392 C393 H39D 108.9
C394 C393 H39D 108.9
H39C C393 H39D 107.8
C395 C394 C393 105.5
C395 C394 H39E 110.6
C393 C394 H39E 110.6
C395 C394 H39F 110.6
C393 C394 H39F 110.6
H39E C394 H39F 108.8
C394 C395 C396 123.2
C394 C395 H39G 106.5
C396 C395 H39G 106.5
C394 C395 H39H 106.5
C396 C395 H39H 106.5
H39G C395 H39H 106.5
C395 C396 C391 110.7
C395 C396 H39I 109.5
C391 C396 H39I 109.5
C395 C396 H39J 109.5
C391 C396 H39J 109.5
H39I C396 H39J 108.1
C102 C101 C104 109.8(3)
C102 C101 P4 112.2(2)
C104 C101 P4 112.4(2)
C102 C101 H10A 107.4
C104 C101 H10A 107.4
P4 C101 H10A 107.4
C103 C102 C101 111.9(3)
C103 C102 H10B 109.2
C101 C102 H10B 109.2
C103 C102 H10C 109.2
C101 C102 H10C 109.2
H10B C102 H10C 107.9
C106 C103 C102 111.5(3)
C106 C103 H10D 109.3
C102 C103 H10D 109.3
C106 C103 H10E 109.3
C102 C103 H10E 109.3
H10D C103 H10E 108.0
C105 C104 C101 110.2(3)
C105 C104 H10F 109.6
C101 C104 H10F 109.6
C105 C104 H10G 109.6
C101 C104 H10G 109.6
H10F C104 H10G 108.1
C106 C105 C104 111.9(3)
C106 C105 H10H 109.2
C104 C105 H10H 109.2
C106 C105 H10I 109.2
C104 C105 H10I 109.2
H10H C105 H10I 107.9
C105 C106 C103 110.7(3)
C105 C106 H10J 109.5
C103 C106 H10J 109.5
C105 C106 H10K 109.5
C103 C106 H10K 109.5
H10J C106 H10K 108.1
C116 C111 C112 110.4(3)
C116 C111 H11A 109.6
C112 C111 H11A 109.6
C116 C111 H11B 109.6
C112 C111 H11B 109.6
H11A C111 H11B 108.1
C115 C112 C111 110.7(3)
C115 C112 P4 114.1(2)
C111 C112 P4 114.4(2)
C115 C112 H11C 105.5
C111 C112 H11C 105.5
P4 C112 H11C 105.5
C114 C113 C115 110.8(3)
C114 C113 H11D 109.5
C115 C113 H11D 109.5
C114 C113 H11E 109.5
C115 C113 H11E 109.5
H11D C113 H11E 108.1
C113 C114 C116 111.0(3)
C113 C114 H11F 109.4
C116 C114 H11F 109.4
C113 C114 H11G 109.4
C116 C114 H11G 109.4
H11F C114 H11G 108.0
C113 C115 C112 110.9(3)
C113 C115 H11H 109.5
C112 C115 H11H 109.5
C113 C115 H11I 109.5
C112 C115 H11I 109.5
H11H C115 H11I 108.0
C114 C116 C111 111.7(3)
C114 C116 H11J 109.3
C111 C116 H11J 109.3
C114 C116 H11K 109.3
C111 C116 H11K 109.3
H11J C116 H11K 107.9
C125 C121 C122 111.8(3)
C125 C121 H12A 109.3
C122 C121 H12A 109.3
C125 C121 H12B 109.3
C122 C121 H12B 109.3
H12A C121 H12B 107.9
C123 C122 C121 109.1(3)
C123 C122 P4 114.9(2)
C121 C122 P4 109.3(2)
C123 C122 H12C 107.7
C121 C122 H12C 107.7
P4 C122 H12C 107.7
C126 C123 C122 111.7(3)
C126 C123 H12D 109.3
C122 C123 H12D 109.3
C126 C123 H12E 109.3
C122 C123 H12E 109.3
H12D C123 H12E 107.9
C125 C124 C126 111.0(3)
C125 C124 H12F 109.4
C126 C124 H12F 109.4
C125 C124 H12G 109.4
C126 C124 H12G 109.4
H12F C124 H12G 108.0
C124 C125 C121 111.5(3)
C124 C125 H12H 109.3
C121 C125 H12H 109.3
C124 C125 H12I 109.3
C121 C125 H12I 109.3
H12H C125 H12I 108.0
C124 C126 C123 111.6(3)
C124 C126 H12J 109.3
C123 C126 H12J 109.3
C124 C126 H12K 109.3
C123 C126 H12K 109.3
H12J C126 H12K 108.0
C231 B1 C211 105.1(4)
C231 B1 C221 112.8(4)
C211 B1 C221 112.7(3)
C231 B1 C201 109.1(4)
C211 B1 C201 111.8(3)
C221 B1 C201 105.4(3)
C211 B1 C331 109.3(10)
C221 B1 C331 103.5(8)
C201 B1 C331 113.9(10)
C206 C201 C202 116.2(3)
C206 C201 B1 125.2(3)
C202 C201 B1 118.6(3)
C203 C202 C201 121.0(3)
C203 C202 H20A 119.5
C201 C202 H20A 119.5
C204 C203 C202 122.6(4)
C204 C203 Cl1 118.4(3)
C202 C203 Cl1 119.1(3)
C203 C204 C205 116.5(4)
C203 C204 H20B 121.7
C205 C204 H20B 121.7
C204 C205 C206 122.5(4)
C204 C205 Cl2 117.8(3)
C206 C205 Cl2 119.6(3)
C205 C206 C201 121.1(4)
C205 C206 H20C 119.4
C201 C206 H20C 119.4
C216 C211 C212 116.5(3)
C216 C211 B1 124.5(3)
C212 C211 B1 119.0(3)
C213 C212 C211 121.0(4)
C213 C212 H21B 119.5
C211 C212 H21B 119.5
C212 C213 C214 122.8(4)
C212 C213 Cl3 119.2(3)
C214 C213 Cl3 118.0(3)
C213 C214 C215 116.3(4)
C213 C214 H21C 121.8
C215 C214 H21C 121.8
C214 C215 C216 122.1(4)
C214 C215 Cl4 118.7(3)
C216 C215 Cl4 119.2(3)
C215 C216 C211 121.2(3)
C215 C216 H21D 119.4
C211 C216 H21D 119.4
C222 C221 C226 116.8(3)
C222 C221 B1 123.2(3)
C226 C221 B1 119.8(3)
C223 C222 C221 120.7(3)
C223 C222 H22C 119.7
C221 C222 H22C 119.7
C224 C223 C222 122.2(3)
C224 C223 Cl7 118.7(3)
C222 C223 Cl7 119.0(3)
C223 C224 C225 116.9(3)
C223 C224 H22D 121.6
C225 C224 H22D 121.6
C226 C225 C224 122.5(3)
C226 C225 Cl8 119.7(3)
C224 C225 Cl8 117.8(3)
C225 C226 C221 120.8(3)
C225 C226 H22E 119.6
C221 C226 H22E 119.6
C236 C231 C232 117.3(8)
C236 C231 B1 124.4(8)
C232 C231 B1 118.3(8)
C233 C232 C231 120.5(7)
C233 C232 H232 119.7
C231 C232 H232 119.7
C232 C233 C234 122.8(5)
C232 C233 Cl5 119.7(5)
C234 C233 Cl5 117.5(4)
C233 C234 C235 116.7(6)
C233 C234 H234 121.6
C235 C234 H234 121.6
C236 C235 C234 120.1(9)
C236 C235 Cl6 121.5(8)
C234 C235 Cl6 118.1(6)
C235 C236 C231 122.5(10)
C235 C236 H236 118.8
C231 C236 H236 118.8
C336 C331 C332 113(2)
C336 C331 B1 122.8(19)
C332 C331 B1 124(2)
C333 C332 C331 121.8(18)
C333 C332 H332 119.1
C331 C332 H332 119.1
C332 C333 C334 123.3(15)
C332 C333 Cl35 119.2(12)
C334 C333 Cl35 117.5(12)
C335 C334 C333 114.1(19)
C335 C334 H334 123.0
C333 C334 H334 123.0
C334 C335 C336 127(3)
C334 C335 Cl36 120(2)
C336 C335 Cl36 110(2)
C331 C336 C335 119(3)
C331 C336 H336 128(10)
C335 C336 H336 114(10)

loop_
_geom_bond_atom_site_label_1
_geom_bond_atom_site_label_2
_geom_bond_distance
Pt1 P1 2.2822(10)
Pt1 P2 2.2837(11)
Pt1 Tl1 2.6631(9)
Tl1 Pt2 2.6644(9)
P1 C21 1.855(4)
P1 C34 1.856(4)
P1 C14 1.874(3)
Pt2 P4 2.2743(10)
Pt2 P3 2.2780(11)
P2 C51 1.853(4)
P2 C42 1.856(4)
P2 C61 1.860(3)
P3 C81 1.800(6)
P3 C391 1.840(7)
P3 C91 1.855(3)
P3 C74 1.895(4)
P3 C381 2.080(17)
P4 C101 1.856(4)
P4 C112 1.862(3)
P4 C122 1.872(4)
C14 C15 1.536(5)
C14 C16 1.544(5)
C14 H14A 1.0000
C15 C19 1.526(5)
C15 H15A 0.9900
C15 H15B 0.9900
C16 C18 1.533(5)
C16 H16A 0.9900
C16 H16B 0.9900
C17 C18 1.521(6)
C17 C19 1.522(6)
C17 H17A 0.9900
C17 H17B 0.9900
C18 H18A 0.9900
C18 H18B 0.9900
C19 H19A 0.9900
C19 H19B 0.9900
C21 C24 1.533(5)
C21 C26 1.537(5)
C21 H21A 1.0000
C22 C23 1.522(5)
C22 C25 1.522(5)
C22 H22A 0.9900
C22 H22B 0.9900
C23 C26 1.534(5)
C23 H23A 0.9900
C23 H23B 0.9900
C24 C25 1.535(5)
C24 H24A 0.9900
C24 H24B 0.9900
C25 H25A 0.9900
C25 H25B 0.9900
C26 H26A 0.9900
C26 H26B 0.9900
C31 C36 1.533(5)
C31 C34 1.542(5)
C31 H31A 0.9900
C31 H31B 0.9900
C32 C35 1.520(6)
C32 C33 1.537(5)
C32 H32A 0.9900
C32 H32B 0.9900
C33 C34 1.530(5)
C33 H33A 0.9900
C33 H33B 0.9900
C34 H34A 1.0000
C35 C36 1.530(6)
C35 H35A 0.9900
C35 H35B 0.9900
C36 H36A 0.9900
C36 H36B 0.9900
C41 C45 1.529(5)
C41 C42 1.536(5)
C41 H41A 0.9900
C41 H41B 0.9900
C42 C43 1.537(5)
C42 H42A 1.0000
C43 C44 1.534(6)
C43 H43A 0.9900
C43 H43B 0.9900
C44 C46 1.525(7)
C44 H44A 0.9900
C44 H44B 0.9900
C45 C46 1.528(6)
C45 H45A 0.9900
C45 H45B 0.9900
C46 H46A 0.9900
C46 H46B 0.9900
C51 C53 1.529(5)
C51 C52 1.535(5)
C51 H51A 1.0000
C52 C55 1.536(5)
C52 H52A 0.9900
C52 H52B 0.9900
C53 C54 1.525(5)
C53 H53A 0.9900
C53 H53B 0.9900
C54 C56 1.522(6)
C54 H54A 0.9900
C54 H54B 0.9900
C55 C56 1.520(6)
C55 H55A 0.9900
C55 H55B 0.9900
C56 H56A 0.9900
C56 H56B 0.9900
C61 C62 1.533(5)
C61 C63 1.547(5)
C61 H61A 1.0000
C62 C64 1.529(5)
C62 H62A 0.9900
C62 H62B 0.9900
C63 C66 1.526(5)
C63 H63A 0.9900
C63 H63B 0.9900
C64 C65 1.533(6)
C64 H64A 0.9900
C64 H64B 0.9900
C65 C66 1.526(6)
C65 H65A 0.9900
C65 H65B 0.9900
C66 H66A 0.9900
C66 H66B 0.9900
C71 C72 1.526(6)
C71 C74 1.528(6)
C71 H71A 0.9900
C71 H71B 0.9900
C72 C75 1.532(7)
C72 H72A 0.9900
C72 H72B 0.9900
C73 C76 1.504(8)
C73 C74 1.541(7)
C73 H73A 0.9900
C73 H73B 0.9900
C74 H74A 1.0000
C75 C76 1.526(6)
C75 H75A 0.9900
C75 H75B 0.9900
C76 H76A 0.9900
C76 H76B 0.9900
C81 C82 1.533(8)
C81 C86 1.539(7)
C81 H81 1.0000
C82 C83 1.522(8)
C82 H82A 0.9900
C82 H82B 0.9900
C83 C84 1.525(8)
C83 H83A 0.9900
C83 H83B 0.9900
C84 C85 1.510(8)
C84 H84A 0.9900
C84 H84B 0.9900
C85 C86 1.528(7)
C85 H85A 0.9900
C85 H85B 0.9900
C86 H86A 0.9900
C86 H86B 0.9900
C381 C386 1.52(2)
C381 C382 1.57(2)
C381 H381 1.0000
C382 C383 1.55(2)
C382 H38A 0.9900
C382 H38B 0.9900
C383 C384 1.45(2)
C383 H38C 0.9900
C383 H38D 0.9900
C384 C385 1.52(2)
C384 H38E 0.9900
C384 H38F 0.9900
C385 C386 1.51(2)
C385 H38G 0.9900
C385 H38H 0.9900
C386 H38I 0.9900
C386 H38J 0.9900
C91 C96 1.4819
C91 C92 1.4824
C91 H91 1.0000
C92 C93 1.5503
C92 H92A 0.9900
C92 H92B 0.9900
C93 C94 1.5325
C93 H93A 0.9900
C93 H93B 0.9900
C94 C95 1.4294
C94 H94A 0.9900
C94 H94B 0.9900
C95 C96 1.6152
C95 H95A 0.9900
C95 H95B 0.9900
C96 H96A 0.9900
C96 H96B 0.9900
C391 C392 1.1318
C391 C396 1.9214
C391 H391 1.0000
C392 C393 1.5839
C392 H39A 0.9900
C392 H39B 0.9900
C393 C394 1.7045
C393 H39C 0.9900
C393 H39D 0.9900
C394 C395 1.4031
C394 H39E 0.9900
C394 H39F 0.9900
C395 C396 1.4987
C395 H39G 0.9900
C395 H39H 0.9900
C396 H39I 0.9900
C396 H39J 0.9900
C101 C102 1.532(5)
C101 C104 1.538(5)
C101 H10A 1.0000
C102 C103 1.531(5)
C102 H10B 0.9900
C102 H10C 0.9900
C103 C106 1.526(5)
C103 H10D 0.9900
C103 H10E 0.9900
C104 C105 1.529(5)
C104 H10F 0.9900
C104 H10G 0.9900
C105 C106 1.514(6)
C105 H10H 0.9900
C105 H10I 0.9900
C106 H10J 0.9900
C106 H10K 0.9900
C111 C116 1.536(5)
C111 C112 1.539(5)
C111 H11A 0.9900
C111 H11B 0.9900
C112 C115 1.539(5)
C112 H11C 1.0000
C113 C114 1.524(5)
C113 C115 1.527(5)
C113 H11D 0.9900
C113 H11E 0.9900
C114 C116 1.529(5)
C114 H11F 0.9900
C114 H11G 0.9900
C115 H11H 0.9900
C115 H11I 0.9900
C116 H11J 0.9900
C116 H11K 0.9900
C121 C125 1.534(5)
C121 C122 1.552(5)
C121 H12A 0.9900
C121 H12B 0.9900
C122 C123 1.537(5)
C122 H12C 1.0000
C123 C126 1.535(5)
C123 H12D 0.9900
C123 H12E 0.9900
C124 C125 1.518(6)
C124 C126 1.532(6)
C124 H12F 0.9900
C124 H12G 0.9900
C125 H12H 0.9900
C125 H12I 0.9900
C126 H12J 0.9900
C126 H12K 0.9900
B1 C231 1.623(11)
B1 C211 1.637(6)
B1 C221 1.651(5)
B1 C201 1.652(6)
B1 C331 1.73(3)
Cl1 C203 1.766(4)
Cl2 C205 1.750(4)
Cl3 C213 1.761(4)
Cl4 C215 1.746(4)
Cl7 C223 1.751(4)
Cl8 C225 1.757(4)
C201 C206 1.397(5)
C201 C202 1.409(5)
C202 C203 1.377(5)
C202 H20A 0.9500
C203 C204 1.376(5)
C204 C205 1.379(6)
C204 H20B 0.9500
C205 C206 1.380(6)
C206 H20C 0.9500
C211 C216 1.392(5)
C211 C212 1.412(5)
C212 C213 1.376(6)
C212 H21B 0.9500
C213 C214 1.379(6)
C214 C215 1.391(5)
C214 H21C 0.9500
C215 C216 1.391(5)
C216 H21D 0.9500
C221 C222 1.403(5)
C221 C226 1.409(5)
C222 C223 1.390(5)
C222 H22C 0.9500
C223 C224 1.380(6)
C224 C225 1.386(5)
C224 H22D 0.9500
C225 C226 1.375(5)
C226 H22E 0.9500
Cl5 C233 1.754(6)
Cl6 C235 1.699(13)
C231 C236 1.394(18)
C231 C232 1.418(11)
C232 C233 1.382(8)
C232 H232 0.9500
C233 C234 1.383(9)
C234 C235 1.446(10)
C234 H234 0.9500
C235 C236 1.375(15)
C236 H236 0.9500
C331 C336 1.39(5)
C331 C332 1.41(3)
C332 C333 1.37(2)
C332 H332 0.9500
C333 C334 1.38(2)
C333 Cl35 1.757(16)
C334 C335 1.23(3)
C334 H334 0.9500
C335 C336 1.44(4)
C335 Cl36 1.91(4)
C336 H336 0.89(15)

loop_
_geom_torsion_atom_site_label_1
_geom_torsion_atom_site_label_2
_geom_torsion_atom_site_label_3
_geom_torsion_atom_site_label_4
_geom_torsion
C21 P1 C14 C15 43.6(3)
C34 P1 C14 C15 157.6(3)
Pt1 P1 C14 C15 -78.0(3)
C21 P1 C14 C16 -83.2(3)
C34 P1 C14 C16 30.8(3)
Pt1 P1 C14 C16 155.2(2)
C16 C14 C15 C19 -57.3(4)
P1 C14 C15 C19 171.0(3)
C15 C14 C16 C18 56.7(4)
P1 C14 C16 C18 -175.0(3)
C19 C17 C18 C16 56.2(5)
C14 C16 C18 C17 -57.2(5)
C18 C17 C19 C15 -56.1(4)
C14 C15 C19 C17 57.7(4)
C34 P1 C21 C24 -38.5(3)
C14 P1 C21 C24 71.4(3)
Pt1 P1 C21 C24 -159.8(2)
C34 P1 C21 C26 91.1(3)
C14 P1 C21 C26 -159.0(3)
Pt1 P1 C21 C26 -30.2(3)
C25 C22 C23 C26 -58.4(4)
C26 C21 C24 C25 53.3(4)
P1 C21 C24 C25 -175.6(3)
C23 C22 C25 C24 55.5(4)
C21 C24 C25 C22 -53.2(4)
C22 C23 C26 C21 58.8(4)
C24 C21 C26 C23 -56.0(4)
P1 C21 C26 C23 172.4(3)
C35 C32 C33 C34 57.1(4)
C32 C33 C34 C31 -56.4(4)
C32 C33 C34 P1 -177.4(3)
C36 C31 C34 C33 56.8(4)
C36 C31 C34 P1 179.9(3)
C21 P1 C34 C33 -62.6(3)
C14 P1 C34 C33 -173.2(3)
Pt1 P1 C34 C33 57.0(3)
C21 P1 C34 C31 176.2(2)
C14 P1 C34 C31 65.7(3)
Pt1 P1 C34 C31 -64.1(3)
C33 C32 C35 C36 -56.1(5)
C32 C35 C36 C31 56.1(5)
C34 C31 C36 C35 -57.2(4)
C45 C41 C42 C43 -60.6(4)
C45 C41 C42 P2 167.4(2)
C51 P2 C42 C41 176.1(2)
C61 P2 C42 C41 65.7(3)
Pt1 P2 C42 C41 -55.2(2)
C51 P2 C42 C43 48.8(3)
C61 P2 C42 C43 -61.6(3)
Pt1 P2 C42 C43 177.5(2)
C41 C42 C43 C44 58.2(4)
P2 C42 C43 C44 -173.7(3)
C42 C43 C44 C46 -55.5(4)
C42 C41 C45 C46 58.5(4)
C43 C44 C46 C45 53.8(5)
C41 C45 C46 C44 -54.6(4)
C42 P2 C51 C53 -176.1(2)
C61 P2 C51 C53 -66.8(3)
Pt1 P2 C51 C53 63.8(3)
C42 P2 C51 C52 59.9(3)
C61 P2 C51 C52 169.2(3)
Pt1 P2 C51 C52 -60.1(3)
C53 C51 C52 C55 56.5(4)
P2 C51 C52 C55 -178.2(3)
C52 C51 C53 C54 -58.8(4)
P2 C51 C53 C54 175.9(2)
C51 C53 C54 C56 57.9(4)
C51 C52 C55 C56 -55.1(4)
C52 C55 C56 C54 54.0(4)
C53 C54 C56 C55 -54.7(4)
C51 P2 C61 C62 100.2(3)
C42 P2 C61 C62 -149.3(3)
Pt1 P2 C61 C62 -33.8(3)
C51 P2 C61 C63 -28.8(3)
C42 P2 C61 C63 81.6(3)
Pt1 P2 C61 C63 -162.9(2)
C63 C61 C62 C64 -57.9(4)
P2 C61 C62 C64 169.7(3)
C62 C61 C63 C66 58.2(4)
P2 C61 C63 C66 -171.1(3)
C61 C62 C64 C65 55.9(5)
C62 C64 C65 C66 -53.4(5)
C64 C65 C66 C63 53.6(5)
C61 C63 C66 C65 -56.2(5)
C74 C71 C72 C75 56.2(5)
C72 C71 C74 C73 -51.9(5)
C72 C71 C74 P3 78.9(4)
C76 C73 C74 C71 52.2(5)
C76 C73 C74 P3 -75.9(5)
C81 P3 C74 C71 94.7(4)
C391 P3 C74 C71 -154.8(4)
C91 P3 C74 C71 -155.8(3)
C381 P3 C74 C71 90.0(6)
Pt2 P3 C74 C71 -39.2(4)
C81 P3 C74 C73 -138.9(4)
C391 P3 C74 C73 -28.3(5)
C91 P3 C74 C73 -29.4(4)
C381 P3 C74 C73 -143.6(6)
Pt2 P3 C74 C73 87.2(4)
C71 C72 C75 C76 -56.4(5)
C74 C73 C76 C75 -55.9(5)
C72 C75 C76 C73 56.3(5)
C391 P3 C81 C82 -174.1(4)
C91 P3 C81 C82 -174.0(3)
C74 P3 C81 C82 -65.1(4)
C381 P3 C81 C82 94(3)
Pt2 P3 C81 C82 63.5(4)
C391 P3 C81 C86 60.2(5)
C91 P3 C81 C86 60.3(4)
C74 P3 C81 C86 169.2(4)
C381 P3 C81 C86 -32(3)
Pt2 P3 C81 C86 -62.1(5)
C86 C81 C82 C83 -51.4(6)
P3 C81 C82 C83 -178.4(4)
C81 C82 C83 C84 52.6(7)
C82 C83 C84 C85 -54.2(7)
C83 C84 C85 C86 55.6(6)
C84 C85 C86 C81 -55.5(6)
C82 C81 C86 C85 52.6(6)
P3 C81 C86 C85 179.4(4)
C386 C381 C382 C383 55.4(17)
P3 C381 C382 C383 -173.8(12)
C381 C382 C383 C384 -53.4(19)
C382 C383 C384 C385 52.6(18)
C383 C384 C385 C386 -56.3(17)
C382 C381 C386 C385 -60.7(16)
P3 C381 C386 C385 174.7(10)
C384 C385 C386 C381 61.6(16)
C81 P3 C91 C96 -94.2(2)
C391 P3 C91 C96 80(15)
C74 P3 C91 C96 163.89(16)
C381 P3 C91 C96 -81.0(5)
Pt2 P3 C91 C96 39.74(7)
C81 P3 C91 C92 40.8(2)
C391 P3 C91 C92 -145(16)
C74 P3 C91 C92 -61.12(18)
C381 P3 C91 C92 54.0(5)
Pt2 P3 C91 C92 174.73(3)
C96 C91 C92 C93 -52.0
P3 C91 C92 C93 174.79(10)
C91 C92 C93 C94 51.4
C92 C93 C94 C95 -57.2
C93 C94 C95 C96 56.5
C92 C91 C96 C95 52.3
P3 C91 C96 C95 -171.48(9)
C94 C95 C96 C91 -53.5
C81 P3 C391 C392 179.9(2)
C91 P3 C391 C392 174(100)
C74 P3 C391 C392 77.7(3)
C381 P3 C391 C392 -166.9(5)
Pt2 P3 C391 C392 -46.1(3)
C81 P3 C391 C396 -53.0(2)
C91 P3 C391 C396 -59(15)
C74 P3 C391 C396 -155.23(17)
C381 P3 C391 C396 -39.8(5)
Pt2 P3 C391 C396 81.05(9)
P3 C391 C392 C393 171.6(3)
C396 C391 C392 C393 46.1
C391 C392 C393 C394 -54.4
C392 C393 C394 C395 43.2
C393 C394 C395 C396 -48.4
C394 C395 C396 C391 44.9
C112 P4 C101 C102 69.4(3)
C122 P4 C101 C102 177.8(2)
Pt2 P4 C101 C102 -55.1(3)
C112 P4 C101 C104 -166.2(2)
C122 P4 C101 C104 -57.9(3)
Pt2 P4 C101 C104 69.3(3)
C104 C101 C102 C103 55.8(4)
P4 C101 C102 C103 -178.4(2)
C101 C102 C103 C106 -54.9(4)
C102 C101 C104 C105 -56.7(4)
P4 C101 C104 C105 177.7(2)
C101 C104 C105 C106 58.0(4)
C104 C105 C106 C103 -56.4(4)
C102 C103 C106 C105 54.3(4)
C116 C111 C112 C115 55.7(4)
C116 C111 C112 P4 -173.6(3)
C101 P4 C112 C115 36.6(3)
C122 P4 C112 C115 -70.0(3)
Pt2 P4 C112 C115 160.7(2)
C101 P4 C112 C111 -92.3(3)
C122 P4 C112 C111 161.0(3)
Pt2 P4 C112 C111 31.7(3)
C115 C113 C114 C116 -56.5(4)
C114 C113 C115 C112 57.2(4)
C111 C112 C115 C113 -57.0(4)
P4 C112 C115 C113 172.1(3)
C113 C114 C116 C111 55.9(5)
C112 C111 C116 C114 -55.4(4)
C125 C121 C122 C123 55.9(4)
C125 C121 C122 P4 -177.7(3)
C101 P4 C122 C123 -141.0(3)
C112 P4 C122 C123 -32.5(3)
Pt2 P4 C122 C123 94.6(3)
C101 P4 C122 C121 95.9(3)
C112 P4 C122 C121 -155.6(2)
Pt2 P4 C122 C121 -28.4(3)
C121 C122 C123 C126 -55.8(4)
P4 C122 C123 C126 -178.9(3)
C126 C124 C125 C121 55.1(5)
C122 C121 C125 C124 -56.4(4)
C125 C124 C126 C123 -55.2(5)
C122 C123 C126 C124 56.4(5)
C231 B1 C201 C206 111.5(5)
C211 B1 C201 C206 -4.3(5)
C221 B1 C201 C206 -127.1(4)
C331 B1 C201 C206 120.1(10)
C231 B1 C201 C202 -66.6(5)
C211 B1 C201 C202 177.6(3)
C221 B1 C201 C202 54.8(4)
C331 B1 C201 C202 -58.0(10)
C206 C201 C202 C203 -4.2(5)
B1 C201 C202 C203 174.1(3)
C201 C202 C203 C204 3.5(6)
C201 C202 C203 Cl1 -175.5(3)
C202 C203 C204 C205 -0.3(6)
Cl1 C203 C204 C205 178.7(3)
C203 C204 C205 C206 -2.1(6)
C203 C204 C205 Cl2 -179.5(3)
C204 C205 C206 C201 1.3(6)
Cl2 C205 C206 C201 178.6(3)
C202 C201 C206 C205 1.9(5)
B1 C201 C206 C205 -176.2(3)
C231 B1 C211 C216 120.4(5)
C221 B1 C211 C216 -2.8(5)
C201 B1 C211 C216 -121.3(4)
C331 B1 C211 C216 111.7(9)
C231 B1 C211 C212 -56.3(5)
C221 B1 C211 C212 -179.6(3)
C201 B1 C211 C212 61.9(4)
C331 B1 C211 C212 -65.0(9)
C216 C211 C212 C213 0.5(6)
B1 C211 C212 C213 177.5(4)
C211 C212 C213 C214 -1.4(6)
C211 C212 C213 Cl3 177.9(3)
C212 C213 C214 C215 1.4(6)
Cl3 C213 C214 C215 -177.9(3)
C213 C214 C215 C216 -0.5(5)
C213 C214 C215 Cl4 178.1(3)
C214 C215 C216 C211 -0.4(6)
Cl4 C215 C216 C211 -179.0(3)
C212 C211 C216 C215 0.4(5)
B1 C211 C216 C215 -176.4(3)
C231 B1 C221 C222 -0.7(6)
C211 B1 C221 C222 118.1(4)
C201 B1 C221 C222 -119.7(4)
C331 B1 C221 C222 0.1(11)
C231 B1 C221 C226 174.3(5)
C211 B1 C221 C226 -66.9(4)
C201 B1 C221 C226 55.2(4)
C331 B1 C221 C226 175.1(11)
C226 C221 C222 C223 -2.0(5)
B1 C221 C222 C223 173.1(3)
C221 C222 C223 C224 0.3(6)
C221 C222 C223 Cl7 -179.3(3)
C222 C223 C224 C225 2.2(5)
Cl7 C223 C224 C225 -178.3(3)
C223 C224 C225 C226 -3.0(5)
C223 C224 C225 Cl8 176.7(3)
C224 C225 C226 C221 1.3(6)
Cl8 C225 C226 C221 -178.3(3)
C222 C221 C226 C225 1.2(5)
B1 C221 C226 C225 -174.1(3)
C211 B1 C231 C236 141.6(8)
C221 B1 C231 C236 -95.2(9)
C201 B1 C231 C236 21.6(9)
C331 B1 C231 C236 -100(8)
C211 B1 C231 C232 -40.9(6)
C221 B1 C231 C232 82.3(7)
C201 B1 C231 C232 -160.9(5)
C331 B1 C231 C232 77(8)
C236 C231 C232 C233 0.0(10)
B1 C231 C232 C233 -177.7(5)
C231 C232 C233 C234 0.4(9)
C231 C232 C233 Cl5 179.2(5)
C232 C233 C234 C235 1.3(10)
Cl5 C233 C234 C235 -177.6(5)
C233 C234 C235 C236 -3.4(12)
C233 C234 C235 Cl6 -177.7(7)
C234 C235 C236 C231 4.0(16)
Cl6 C235 C236 C231 178.1(10)
C232 C231 C236 C235 -2.3(15)
B1 C231 C236 C235 175.3(9)
C231 B1 C331 C336 66(8)
C211 B1 C331 C336 130(2)
C221 B1 C331 C336 -109(2)
C201 B1 C331 C336 5(3)
C231 B1 C331 C332 -112(9)
C211 B1 C331 C332 -48(2)
C221 B1 C331 C332 72(2)
C201 B1 C331 C332 -173.6(16)
C336 C331 C332 C333 -2(3)
B1 C331 C332 C333 176.5(15)
C331 C332 C333 C334 5(3)
C331 C332 C333 Cl35 -178.1(15)
C332 C333 C334 C335 -10(3)
Cl35 C333 C334 C335 172.4(18)
C333 C334 C335 C336 14(4)
C333 C334 C335 Cl36 171.6(17)
C332 C331 C336 C335 5(4)
B1 C331 C336 C335 -174(2)
C334 C335 C336 C331 -12(5)
Cl36 C335 C336 C331 -171(3)

loop_
_platon_squeeze_void_nr
_platon_squeeze_void_average_x
_platon_squeeze_void_average_y
_platon_squeeze_void_average_z
_platon_squeeze_void_volume
_platon_squeeze_void_count_electrons
_platon_squeeze_void_content
1 0.500 0.000 0.000 41 2 ' '
2 0.620 0.226 0.208 7 0 ' '
3 0.620 0.274 0.708 7 0 ' '
4 0.500 0.500 0.500 41 2 ' '
5 0.380 0.726 0.292 7 0 ' '
6 0.380 0.774 0.792 7 0 ' '
